data_4134430
loop_
_publ_author_name
'Ayme, Jean-Fran\,cois'
'Lehn, Jean-Marie'
'Bailly, Corinne'
'Karmazin, Lydia'

_publ_section_title
;
 Simultaneous Generation of a [2 \\times 2] Grid-Like Complex and a Linear
 Double Helicate: a Three-Level Self-Sorting Process.
;
_journal_issue 12
_journal_name_full 'Journal of the American Chemical Society'
_journal_page_first 5819
_journal_page_last 5824
_journal_paper_doi 10.1021/jacs.0c00896
_journal_volume 142
_journal_year 2020
_chemical_formula_moiety 'C120 H104 Cu4 N16 O8, 4(C24 H20 B), 7(C6 H6)'
_chemical_formula_sum 'C258 H226 B4 Cu4 N16 O8'
_chemical_formula_weight 3975.93
_space_group_crystal_system monoclinic
_space_group_IT_number 15
_space_group_name_Hall '-C 2yc'
_space_group_name_H-M_alt 'C 1 2/c 1'
_atom_sites_solution_hydrogens geom
_atom_sites_solution_primary direct
_atom_sites_solution_secondary difmap
_audit_creation_method SHELXL-2014/7
_cell_angle_alpha 90
_cell_angle_beta 107.858(2)
_cell_angle_gamma 90
_cell_formula_units_Z 4
_cell_length_a 24.5777(8)
_cell_length_b 25.8125(8)
_cell_length_c 35.2575(11)
_cell_measurement_reflns_used 9831
_cell_measurement_temperature 120(2)
_cell_measurement_theta_max 66.70
_cell_measurement_theta_min 2.63
_cell_volume 21290.1(12)
_computing_cell_refinement 'Bruker SAINT'
_computing_data_collection 'Bruker APEX3'
_computing_data_reduction 'Bruker SAINT'
_computing_molecular_graphics 'Bruker SHELXTL'
_computing_publication_material 'Bruker SHELXTL'
_computing_structure_refinement 'SHELXL-2014/7 (Sheldrick, 2014)'
_computing_structure_solution 'SHELXT 2014/5 (Sheldrick, 2014)'
_diffrn_ambient_temperature 120(2)
_diffrn_measured_fraction_theta_full 0.988
_diffrn_measured_fraction_theta_max 0.988
_diffrn_measurement_device_type 'Bruker PHOTON-III CPAD'
_diffrn_measurement_method '\f and \w shuterless scans'
_diffrn_radiation_type CuK\a
_diffrn_radiation_wavelength 1.54178
_diffrn_reflns_av_R_equivalents 0.0817
_diffrn_reflns_av_unetI/netI 0.0400
_diffrn_reflns_Laue_measured_fraction_full 0.988
_diffrn_reflns_Laue_measured_fraction_max 0.988
_diffrn_reflns_limit_h_max 29
_diffrn_reflns_limit_h_min -29
_diffrn_reflns_limit_k_max 30
_diffrn_reflns_limit_k_min -30
_diffrn_reflns_limit_l_max 35
_diffrn_reflns_limit_l_min -41
_diffrn_reflns_number 170270
_diffrn_reflns_point_group_measured_fraction_full 0.988
_diffrn_reflns_point_group_measured_fraction_max 0.988
_diffrn_reflns_theta_full 66.710
_diffrn_reflns_theta_max 66.710
_diffrn_reflns_theta_min 2.590
_diffrn_source 'Cu-ImuS DIAMOND microfocus tube'
_exptl_absorpt_coefficient_mu 0.950
_exptl_absorpt_correction_T_max 0.7528
_exptl_absorpt_correction_T_min 0.5257
_exptl_absorpt_correction_type multi-scan
_exptl_absorpt_process_details sadabs
_exptl_crystal_colour black
_exptl_crystal_density_diffrn 1.240
_exptl_crystal_description plate
_exptl_crystal_F_000 8344
_exptl_crystal_size_max 0.180
_exptl_crystal_size_mid 0.080
_exptl_crystal_size_min 0.060
_platon_squeeze_details
'The residual electron density was assigned to half a molecule of the benzene solvent [184/4= 23 e per asymmetric unit; half a molecule of C6H6 would give 21 e].'
_refine_diff_density_max 1.333
_refine_diff_density_min -1.197
_refine_diff_density_rms 0.084
_refine_ls_extinction_method none
_refine_ls_goodness_of_fit_ref 1.027
_refine_ls_hydrogen_treatment constr
_refine_ls_matrix_type full
_refine_ls_number_parameters 1215
_refine_ls_number_reflns 18630
_refine_ls_number_restraints 6
_refine_ls_restrained_S_all 1.028
_refine_ls_R_factor_all 0.0973
_refine_ls_R_factor_gt 0.0810
_refine_ls_shift/su_max 0.001
_refine_ls_shift/su_mean 0.000
_refine_ls_structure_factor_coef Fsqd
_refine_ls_weighting_details 'w=1/[\s^2^(Fo^2^)+(0.0998P)^2^+131.6198P] where P=(Fo^2^+2Fc^2^)/3'
_refine_ls_weighting_scheme calc
_refine_ls_wR_factor_gt 0.2100
_refine_ls_wR_factor_ref 0.2241
_reflns_Friedel_coverage 0.000
_reflns_number_gt 15133
_reflns_number_total 18630
_reflns_threshold_expression 'I > 2\s(I)'
_cod_data_source_file ja0c00896_si_003.cif
_cod_data_source_block jmljfa190306
_cod_depositor_comments 'Adding full bibliography for 4134428--4134431.cif.'
_cod_original_sg_symbol_H-M 'C 2/c'
_cod_database_code 4134430
_shelx_shelxl_version_number 2014/7
_shelx_space_group_comment
;
The symmetry employed for this shelxl refinement is uniquely defined
by the following loop, which should always be used as a source of
symmetry information in preference to the above space-group names.
They are only intended as comments.
;
_shelx_estimated_absorpt_t_min 0.848
_shelx_estimated_absorpt_t_max 0.945
_platon_squeeze_void_probe_radius 1.20

loop_
_space_group_symop_operation_xyz
'x, y, z'
'-x, y, -z+1/2'
'x+1/2, y+1/2, z'
'-x+1/2, y+1/2, -z+1/2'
'-x, -y, -z'
'x, -y, z-1/2'
'-x+1/2, -y+1/2, -z'
'x+1/2, -y+1/2, z-1/2'

loop_
_atom_site_label
_atom_site_type_symbol
_atom_site_fract_x
_atom_site_fract_y
_atom_site_fract_z
_atom_site_U_iso_or_equiv
_atom_site_adp_type
_atom_site_occupancy
_atom_site_site_symmetry_order
_atom_site_calc_flag
_atom_site_refinement_flags_posn
_atom_site_refinement_flags_adp
_atom_site_refinement_flags_occupancy
_atom_site_disorder_assembly
_atom_site_disorder_group
C1 C 0.1375(8) 0.3351(11) 0.5974(6) 0.136(9) Uani 0.55 1 d . . P A 1
H1A H 0.1562 0.3245 0.6250 0.205 Uiso 0.55 1 calc R U P A 1
H1B H 0.1316 0.3047 0.5799 0.205 Uiso 0.55 1 calc R U P A 1
H1C H 0.1005 0.3510 0.5953 0.205 Uiso 0.55 1 calc R U P A 1
C1B C 0.1613(10) 0.3544(13) 0.6254(8) 0.136(9) Uani 0.45 1 d . . P A 2
H1D H 0.1883 0.3564 0.6524 0.205 Uiso 0.45 1 calc R U P A 2
H1E H 0.1565 0.3181 0.6168 0.205 Uiso 0.45 1 calc R U P A 2
H1F H 0.1243 0.3686 0.6254 0.205 Uiso 0.45 1 calc R U P A 2
C2 C 0.1771(5) 0.4221(4) 0.5977(3) 0.0732(12) Uani 0.55 1 d G . P A 1
C3 C 0.1608(4) 0.4373(4) 0.6304(3) 0.0732(12) Uani 0.55 1 d G . P A 1
H3 H 0.1462 0.4125 0.6447 0.088 Uiso 0.55 1 calc R U P A 1
C4 C 0.1658(4) 0.4889(4) 0.6423(2) 0.0732(12) Uani 0.55 1 d G . P A 1
H4 H 0.1546 0.4993 0.6646 0.088 Uiso 0.55 1 calc R U P A 1
C5 C 0.1871(4) 0.5253(3) 0.6214(3) 0.0732(12) Uani 0.55 1 d G . P A 1
H5 H 0.1905 0.5605 0.6295 0.088 Uiso 0.55 1 calc R U P A 1
C6 C 0.2034(4) 0.5100(4) 0.5887(2) 0.0732(12) Uani 0.55 1 d G . P A 1
H6 H 0.2180 0.5349 0.5744 0.088 Uiso 0.55 1 calc R U P A 1
C7 C 0.1984(5) 0.4584(5) 0.5768(3) 0.0732(12) Uani 0.55 1 d G . P A 1
C2B C 0.1831(7) 0.4346(8) 0.6032(5) 0.0732(12) Uani 0.45 1 d . . P A 2
C3B C 0.1680(6) 0.4621(7) 0.6335(5) 0.0732(12) Uani 0.45 1 d . . P A 2
H3B H 0.1560 0.4443 0.6532 0.088 Uiso 0.45 1 calc R U P A 2
C4B C 0.1714(6) 0.5155(7) 0.6333(5) 0.0732(12) Uani 0.45 1 d . . P A 2
H4B H 0.1625 0.5337 0.6541 0.088 Uiso 0.45 1 calc R U P A 2
C5B C 0.1874(6) 0.5455(7) 0.6043(4) 0.0732(12) Uani 0.45 1 d D . P A 2
H5B H 0.1889 0.5823 0.6055 0.088 Uiso 0.45 1 calc R U P A 2
C6B C 0.2012(6) 0.5173(7) 0.5732(4) 0.0732(12) Uani 0.45 1 d D . P A 2
H6B H 0.2113 0.5353 0.5529 0.088 Uiso 0.45 1 calc R U P A 2
C7B C 0.1994(8) 0.4625(9) 0.5730(5) 0.0732(12) Uani 0.45 1 d . . P A 2
C8 C 0.21903(19) 0.43826(19) 0.54301(13) 0.0434(11) Uani 1 1 d . . . . .
H8A H 0.1963 0.4077 0.5303 0.052 Uiso 1 1 calc R U . A 1
H8B H 0.2152 0.4654 0.5225 0.052 Uiso 1 1 calc R U . A 1
C9 C 0.29360(18) 0.37668(16) 0.56641(12) 0.0347(9) Uani 1 1 d . . . . .
H9 H 0.2662 0.3500 0.5569 0.042 Uiso 1 1 calc R U . . .
C10 C 0.35346(18) 0.36424(15) 0.58775(12) 0.0326(9) Uani 1 1 d . . . . .
C11 C 0.37255(19) 0.31393(16) 0.59816(12) 0.0370(10) Uani 1 1 d . . . . .
H11 H 0.3475 0.2854 0.5892 0.044 Uiso 1 1 calc R U . . .
C12 C 0.42748(19) 0.30606(15) 0.62123(13) 0.0371(9) Uani 1 1 d . . . . .
H12 H 0.4407 0.2720 0.6294 0.045 Uiso 1 1 calc R U . . .
C13 C 0.46462(18) 0.34874(15) 0.63297(12) 0.0324(9) Uani 1 1 d . . . . .
C14 C 0.52288(18) 0.34449(15) 0.65875(12) 0.0342(9) Uani 1 1 d . . . . .
C15 C 0.5478(2) 0.29779(16) 0.67635(14) 0.0437(11) Uani 1 1 d . . . . .
H15 H 0.5262 0.2667 0.6715 0.052 Uiso 1 1 calc R U . . .
C16 C 0.6035(2) 0.29727(17) 0.70051(14) 0.0465(11) Uani 1 1 d . . . . .
H16 H 0.6204 0.2661 0.7130 0.056 Uiso 1 1 calc R U . . .
C17 C 0.6350(2) 0.34315(16) 0.70641(12) 0.0389(10) Uani 1 1 d . . . . .
C18 C 0.55754(18) 0.38978(15) 0.66799(11) 0.0303(8) Uani 1 1 d . . . . .
C19 C 0.53394(18) 0.43879(14) 0.65279(11) 0.0306(8) Uani 1 1 d . . . . .
H19 H 0.5573 0.4689 0.6590 0.037 Uiso 1 1 calc R U . . .
C20 C 0.47915(17) 0.44309(14) 0.62981(11) 0.0292(8) Uani 1 1 d . . . . .
H20 H 0.4643 0.4762 0.6201 0.035 Uiso 1 1 calc R U . . .
C21 C 0.44292(17) 0.39824(14) 0.61974(11) 0.0280(8) Uani 1 1 d . . . . .
C22 C 0.6959(2) 0.34534(17) 0.72963(12) 0.0410(10) Uani 1 1 d . . . . .
H22 H 0.7147 0.3161 0.7443 0.049 Uiso 1 1 calc R U . . .
C23 C 0.78323(19) 0.39112(19) 0.75303(13) 0.0416(10) Uani 1 1 d . . . . .
H23A H 0.7956 0.3576 0.7666 0.050 Uiso 1 1 calc R U . . .
H23B H 0.7879 0.4181 0.7737 0.050 Uiso 1 1 calc R U . . .
C24 C 0.8207(3) 0.4042(3) 0.72732(18) 0.0748(8) Uani 1 1 d . . . . .
C25 C 0.8030(3) 0.3965(3) 0.68683(18) 0.0748(8) Uani 1 1 d . . . . .
H25 H 0.7659 0.3830 0.6743 0.090 Uiso 1 1 calc R U . . .
C26 C 0.8386(3) 0.4082(3) 0.66374(19) 0.0748(8) Uani 1 1 d . . . . .
H26 H 0.8268 0.4017 0.6359 0.090 Uiso 1 1 calc R U . . .
C27 C 0.8919(3) 0.4297(3) 0.68279(18) 0.0748(8) Uani 1 1 d . . . . .
H27 H 0.9168 0.4372 0.6675 0.090 Uiso 1 1 calc R U . . .
C28 C 0.9102(3) 0.4406(3) 0.72370(18) 0.0748(8) Uani 1 1 d . . . . .
H28 H 0.9458 0.4572 0.7358 0.090 Uiso 1 1 calc R U . . .
C29 C 0.8750(3) 0.4263(3) 0.74596(18) 0.0748(8) Uani 1 1 d . . . . .
C30 C 0.9416(3) 0.4602(4) 0.8066(2) 0.114(3) Uani 1 1 d . . . . .
H30A H 0.9741 0.4386 0.8061 0.172 Uiso 1 1 calc R U . . .
H30B H 0.9435 0.4672 0.8343 0.172 Uiso 1 1 calc R U . . .
H30C H 0.9430 0.4930 0.7929 0.172 Uiso 1 1 calc R U . . .
C31 C 0.3643(2) 0.37094(19) 0.48288(17) 0.0567(13) Uani 1 1 d . . . . .
H31A H 0.3342 0.3529 0.4906 0.085 Uiso 1 1 calc R U . . .
H31B H 0.4017 0.3575 0.4986 0.085 Uiso 1 1 calc R U . . .
H31C H 0.3588 0.3651 0.4545 0.085 Uiso 1 1 calc R U . . .
C32 C 0.31027(18) 0.44945(16) 0.47267(11) 0.0334(9) Uani 1 1 d . . . . .
C33 C 0.26164(19) 0.42410(17) 0.44846(12) 0.0372(10) Uani 1 1 d . . . . .
H33 H 0.2628 0.3881 0.4432 0.045 Uiso 1 1 calc R U . . .
C34 C 0.2120(2) 0.45211(18) 0.43232(13) 0.0414(10) Uani 1 1 d . . . . .
H34 H 0.1790 0.4350 0.4157 0.050 Uiso 1 1 calc R U . . .
C35 C 0.2094(2) 0.50350(19) 0.43971(13) 0.0436(10) Uani 1 1 d . . . . .
H35 H 0.1749 0.5223 0.4286 0.052 Uiso 1 1 calc R U . . .
C36 C 0.2585(2) 0.52847(18) 0.46404(13) 0.0402(10) Uani 1 1 d . . . . .
H36 H 0.2568 0.5644 0.4693 0.048 Uiso 1 1 calc R U . . .
C37 C 0.30894(18) 0.50224(16) 0.48039(11) 0.0334(9) Uani 1 1 d . . . . .
C38 C 0.36123(18) 0.53019(16) 0.50700(11) 0.0331(9) Uani 1 1 d . . . . .
H38A H 0.3963 0.5112 0.5073 0.040 Uiso 1 1 calc R U . . .
H38B H 0.3634 0.5655 0.4966 0.040 Uiso 1 1 calc R U . . .
C39 C 0.35648(17) 0.57756(15) 0.56319(11) 0.0300(8) Uani 1 1 d . . . . .
H39 H 0.3599 0.6084 0.5494 0.036 Uiso 1 1 calc R U . . .
C40 C 0.35058(17) 0.57932(15) 0.60344(11) 0.0284(8) Uani 1 1 d . . . . .
C41 C 0.3480(2) 0.62578(16) 0.62301(12) 0.0380(10) Uani 1 1 d . . . . .
H41 H 0.3500 0.6580 0.6105 0.046 Uiso 1 1 calc R U . . .
C42 C 0.3426(2) 0.62454(16) 0.66035(12) 0.0401(10) Uani 1 1 d . . . . .
H42 H 0.3407 0.6559 0.6740 0.048 Uiso 1 1 calc R U . . .
C43 C 0.33967(18) 0.57681(15) 0.67854(11) 0.0314(8) Uani 1 1 d . . . . .
C44 C 0.33449(18) 0.57150(15) 0.71845(11) 0.0328(9) Uani 1 1 d . . . . .
C45 C 0.3320(2) 0.61340(17) 0.74311(13) 0.0465(12) Uani 1 1 d . . . . .
H45 H 0.3336 0.6478 0.7339 0.056 Uiso 1 1 calc R U . . .
C46 C 0.3274(2) 0.60504(17) 0.78035(12) 0.0453(11) Uani 1 1 d . . . . .
H46 H 0.3248 0.6334 0.7969 0.054 Uiso 1 1 calc R U . . .
C47 C 0.32644(18) 0.55454(16) 0.79362(11) 0.0340(9) Uani 1 1 d . . . . .
C48 C 0.33251(17) 0.52155(15) 0.73381(11) 0.0300(8) Uani 1 1 d . . . . .
C49 C 0.3348(2) 0.47684(16) 0.71057(12) 0.0387(10) Uani 1 1 d . . . . .
H49 H 0.3332 0.4433 0.7212 0.046 Uiso 1 1 calc R U . . .
C50 C 0.3391(2) 0.48200(16) 0.67333(12) 0.0407(10) Uani 1 1 d . . . . .
H50 H 0.3401 0.4519 0.6581 0.049 Uiso 1 1 calc R U . . .
C51 C 0.34214(17) 0.53165(15) 0.65676(11) 0.0291(8) Uani 1 1 d . . . . .
C52 C 0.32260(19) 0.54142(16) 0.83321(12) 0.0361(9) Uani 1 1 d . . . . .
H52 H 0.3206 0.5680 0.8514 0.043 Uiso 1 1 calc R U . . .
C53 C 0.31893(19) 0.48121(17) 0.88279(11) 0.0374(10) Uani 1 1 d . . . . .
H53A H 0.2858 0.4582 0.8804 0.045 Uiso 1 1 calc R U . . .
H53B H 0.3136 0.5132 0.8967 0.045 Uiso 1 1 calc R U . . .
C54 C 0.3737(2) 0.45434(19) 0.90662(12) 0.0413(10) Uani 1 1 d . . . . .
C55 C 0.4188(2) 0.4832(2) 0.92972(13) 0.0477(12) Uani 1 1 d . . . . .
H55 H 0.4146 0.5196 0.9314 0.057 Uiso 1 1 calc R U . . .
C56 C 0.4708(2) 0.4599(3) 0.95077(14) 0.0580(14) Uani 1 1 d . . . . .
H56 H 0.5016 0.4803 0.9666 0.070 Uiso 1 1 calc R U . . .
C57 C 0.4766(3) 0.4078(3) 0.94824(15) 0.0626(15) Uani 1 1 d . . . . .
H57 H 0.5120 0.3919 0.9622 0.075 Uiso 1 1 calc R U . . .
C58 C 0.4327(3) 0.3779(2) 0.92611(15) 0.0583(14) Uani 1 1 d . . . . .
H58 H 0.4373 0.3414 0.9253 0.070 Uiso 1 1 calc R U . . .
C59 C 0.3806(2) 0.4011(2) 0.90437(13) 0.0489(12) Uani 1 1 d . . . . .
C60 C 0.3405(3) 0.3206(2) 0.87779(17) 0.0695(17) Uani 1 1 d . . . . .
H60A H 0.3741 0.3128 0.8694 0.104 Uiso 1 1 calc R U . . .
H60B H 0.3062 0.3069 0.8580 0.104 Uiso 1 1 calc R U . . .
H60C H 0.3447 0.3044 0.9037 0.104 Uiso 1 1 calc R U . . .
C61 C 0.4644(2) 0.6853(2) 0.56302(16) 0.0514(12) Uani 1 1 d . . . . .
C62 C 0.4670(2) 0.6792(2) 0.60217(18) 0.0602(14) Uani 1 1 d . . . . .
H62 H 0.4553 0.7068 0.6157 0.072 Uiso 1 1 calc R U . . .
C63 C 0.4870(3) 0.6323(3) 0.6229(2) 0.0739(18) Uani 1 1 d . . . . .
H63 H 0.4888 0.6288 0.6501 0.089 Uiso 1 1 calc R U . . .
C64 C 0.5036(2) 0.5921(2) 0.6035(2) 0.0653(16) Uani 1 1 d . . . . .
H64 H 0.5174 0.5608 0.6172 0.078 Uiso 1 1 calc R U . . .
C65 C 0.5001(3) 0.5975(2) 0.5648(2) 0.0743(18) Uani 1 1 d . . . . .
H65 H 0.5111 0.5697 0.5511 0.089 Uiso 1 1 calc R U . . .
C66 C 0.4809(2) 0.6426(2) 0.5454(2) 0.0632(15) Uani 1 1 d . . . . .
H66 H 0.4787 0.6449 0.5181 0.076 Uiso 1 1 calc R U . . .
C67 C 0.3678(2) 0.7136(2) 0.51791(16) 0.0506(12) Uani 1 1 d . . . . .
C68 C 0.3508(2) 0.6834(2) 0.48338(16) 0.0552(13) Uani 1 1 d . . . . .
H68 H 0.3776 0.6777 0.4693 0.066 Uiso 1 1 calc R U . . .
C69 C 0.2975(2) 0.6613(2) 0.46854(18) 0.0624(14) Uani 1 1 d . . . . .
H69 H 0.2874 0.6422 0.4444 0.075 Uiso 1 1 calc R U . . .
C70 C 0.2595(3) 0.6677(2) 0.48947(19) 0.0624(14) Uani 1 1 d . . . . .
H70 H 0.2229 0.6521 0.4799 0.075 Uiso 1 1 calc R U . . .
C71 C 0.2730(2) 0.6960(2) 0.52389(19) 0.0611(14) Uani 1 1 d . . . . .
H71 H 0.2462 0.7000 0.5381 0.073 Uiso 1 1 calc R U . . .
C72 C 0.3279(2) 0.7193(2) 0.53793(17) 0.0555(13) Uani 1 1 d . . . . .
H72 H 0.3374 0.7393 0.5617 0.067 Uiso 1 1 calc R U . . .
C73 C 0.4408(2) 0.7894(2) 0.56101(16) 0.0489(12) Uani 1 1 d . . . . .
C74 C 0.4011(2) 0.8290(2) 0.5476(2) 0.0660(15) Uani 1 1 d . . . . .
H74 H 0.3685 0.8225 0.5253 0.079 Uiso 1 1 calc R U . . .
C75 C 0.4069(3) 0.8769(3) 0.5649(2) 0.085(2) Uani 1 1 d . . . . .
H75 H 0.3787 0.9027 0.5543 0.102 Uiso 1 1 calc R U . . .
C76 C 0.4531(3) 0.8883(3) 0.5975(2) 0.082(2) Uani 1 1 d . . . . .
H76 H 0.4566 0.9212 0.6101 0.098 Uiso 1 1 calc R U . . .
C77 C 0.4950(3) 0.8498(3) 0.61184(19) 0.0732(17) Uani 1 1 d . . . . .
H77 H 0.5276 0.8565 0.6341 0.088 Uiso 1 1 calc R U . . .
C78 C 0.4881(2) 0.8018(2) 0.59305(17) 0.0580(13) Uani 1 1 d . . . . .
H78 H 0.5170 0.7764 0.6026 0.070 Uiso 1 1 calc R U . . .
C79 C 0.4608(2) 0.74736(19) 0.49869(16) 0.0540(13) Uani 1 1 d . . . . .
C80 C 0.4279(3) 0.7689(2) 0.46313(17) 0.0668(16) Uani 1 1 d . . . . .
H80 H 0.3885 0.7752 0.4593 0.080 Uiso 1 1 calc R U . . .
C81 C 0.4508(3) 0.7818(2) 0.43248(18) 0.0743(18) Uani 1 1 d . . . . .
H81 H 0.4268 0.7964 0.4084 0.089 Uiso 1 1 calc R U . . .
C82 C 0.5062(3) 0.7738(3) 0.4369(2) 0.080(2) Uani 1 1 d . . . . .
H82 H 0.5215 0.7827 0.4161 0.096 Uiso 1 1 calc R U . . .
C83 C 0.5409(3) 0.7526(2) 0.4715(2) 0.0738(18) Uani 1 1 d . . . . .
H83 H 0.5803 0.7469 0.4748 0.089 Uiso 1 1 calc R U . . .
C84 C 0.5179(3) 0.7394(2) 0.5021(2) 0.0669(16) Uani 1 1 d . . . . .
H84 H 0.5422 0.7245 0.5259 0.080 Uiso 1 1 calc R U . . .
C85 C 0.19237(18) 0.64861(18) 0.80994(12) 0.0381(10) Uani 1 1 d . . . . .
C86 C 0.1765(2) 0.6520(2) 0.76810(14) 0.0583(14) Uani 1 1 d . . . . .
H86 H 0.1727 0.6853 0.7561 0.070 Uiso 1 1 calc R U . . .
C87 C 0.1664(3) 0.6091(3) 0.74410(17) 0.0762(19) Uani 1 1 d . . . . .
H87 H 0.1563 0.6130 0.7160 0.091 Uiso 1 1 calc R U . . .
C88 C 0.1708(3) 0.5606(3) 0.76028(18) 0.0735(19) Uani 1 1 d . . . . .
H88 H 0.1635 0.5310 0.7435 0.088 Uiso 1 1 calc R U . . .
C89 C 0.1861(2) 0.5546(2) 0.80181(18) 0.0586(14) Uani 1 1 d . . . . .
H89 H 0.1894 0.5211 0.8135 0.070 Uiso 1 1 calc R U . . .
C90 C 0.19655(18) 0.59921(18) 0.82561(13) 0.0409(10) Uani 1 1 d . . . . .
H90 H 0.2069 0.5953 0.8537 0.049 Uiso 1 1 calc R U . . .
C91 C 0.20475(17) 0.69588(14) 0.88196(11) 0.0300(8) Uani 1 1 d . . . . .
C92 C 0.15623(18) 0.67385(15) 0.88799(12) 0.0344(9) Uani 1 1 d . . . . .
H92 H 0.1284 0.6587 0.8659 0.041 Uiso 1 1 calc R U . . .
C93 C 0.14685(18) 0.67314(16) 0.92482(12) 0.0359(9) Uani 1 1 d . . . . .
H93 H 0.1129 0.6581 0.9274 0.043 Uiso 1 1 calc R U . . .
C94 C 0.18680(19) 0.69429(16) 0.95769(12) 0.0374(10) Uani 1 1 d . . . . .
H94 H 0.1811 0.6932 0.9831 0.045 Uiso 1 1 calc R U . . .
C95 C 0.23509(19) 0.71699(16) 0.95294(12) 0.0354(9) Uani 1 1 d . . . . .
H95 H 0.2628 0.7320 0.9752 0.042 Uiso 1 1 calc R U . . .
C96 C 0.24348(18) 0.71804(15) 0.91574(12) 0.0327(9) Uani 1 1 d . . . . .
H96 H 0.2768 0.7344 0.9131 0.039 Uiso 1 1 calc R U . . .
C97 C 0.1775(4) 0.7563(3) 0.8209(3) 0.0380(6) Uani 0.6 1 d . . P B 1
C98 C 0.1198(3) 0.7569(3) 0.8004(2) 0.0380(6) Uani 0.6 1 d . . P B 1
H98 H 0.1007 0.7249 0.7926 0.046 Uiso 0.6 1 calc R U P B 1
C99 C 0.0886(4) 0.8023(3) 0.7908(2) 0.0380(6) Uani 0.6 1 d . . P B 1
H99 H 0.0488 0.8008 0.7768 0.046 Uiso 0.6 1 calc R U P B 1
C100 C 0.1153(4) 0.8503(3) 0.8015(2) 0.0380(6) Uani 0.6 1 d . . P B 1
H100 H 0.0943 0.8816 0.7946 0.046 Uiso 0.6 1 calc R U P B 1
C101 C 0.1731(3) 0.8511(3) 0.8222(2) 0.0380(6) Uani 0.6 1 d . . P B 1
H101 H 0.1923 0.8833 0.8297 0.046 Uiso 0.6 1 calc R U P B 1
C102 C 0.2034(4) 0.8046(3) 0.8322(2) 0.0380(6) Uani 0.6 1 d . . P B 1
H102 H 0.2428 0.8058 0.8471 0.046 Uiso 0.6 1 calc R U P B 1
C97B C 0.1623(6) 0.7433(5) 0.8148(4) 0.0380(6) Uani 0.4 1 d . . P B 2
C98B C 0.1035(5) 0.7299(5) 0.7943(3) 0.0380(6) Uani 0.4 1 d . . P B 2
H98B H 0.0929 0.6944 0.7908 0.046 Uiso 0.4 1 calc R U P B 2
C99B C 0.0615(5) 0.7679(4) 0.7796(3) 0.0380(6) Uani 0.4 1 d . . P B 2
H99B H 0.0230 0.7585 0.7663 0.046 Uiso 0.4 1 calc R U P B 2
C200 C 0.0778(5) 0.8209(5) 0.7848(3) 0.0380(6) Uani 0.4 1 d . . P B 2
H200 H 0.0499 0.8472 0.7755 0.046 Uiso 0.4 1 calc R U P B 2
C201 C 0.1315(5) 0.8336(5) 0.8026(3) 0.0380(6) Uani 0.4 1 d . . P B 2
H201 H 0.1423 0.8691 0.8052 0.046 Uiso 0.4 1 calc R U P B 2
C202 C 0.1728(5) 0.7955(4) 0.8178(3) 0.0380(6) Uani 0.4 1 d . . P B 2
H202 H 0.2108 0.8065 0.8311 0.046 Uiso 0.4 1 calc R U P B 2
C103 C 0.27811(19) 0.70972(15) 0.83832(12) 0.0344(9) Uani 1 1 d . . . . .
C104 C 0.2937(2) 0.73903(18) 0.80968(13) 0.0432(11) Uani 1 1 d . . . . .
H104 H 0.2645 0.7565 0.7898 0.052 Uiso 1 1 calc R U . . .
C105 C 0.3497(2) 0.7436(2) 0.80917(15) 0.0535(13) Uani 1 1 d . . . . .
H105 H 0.3580 0.7636 0.7890 0.064 Uiso 1 1 calc R U . . .
C106 C 0.3933(2) 0.7192(2) 0.83772(15) 0.0538(13) Uani 1 1 d . . . . .
H106 H 0.4318 0.7228 0.8378 0.065 Uiso 1 1 calc R U . . .
C107 C 0.3801(2) 0.6894(2) 0.86627(14) 0.0485(11) Uani 1 1 d . . . . .
H107 H 0.4096 0.6721 0.8861 0.058 Uiso 1 1 calc R U . . .
C108 C 0.32369(19) 0.68483(17) 0.86603(12) 0.0368(9) Uani 1 1 d . . . . .
H108 H 0.3157 0.6637 0.8857 0.044 Uiso 1 1 calc R U . . .
C109 C 0.4560(5) 0.9210(5) 0.4714(4) 0.1505(18) Uani 1 1 d . . . . .
H109 H 0.4186 0.9077 0.4675 0.181 Uiso 1 1 calc R U . . .
C110 C 0.4634(5) 0.9700(5) 0.4549(4) 0.1505(18) Uani 1 1 d . . . . .
H110 H 0.4316 0.9914 0.4422 0.181 Uiso 1 1 calc R U . . .
C111 C 0.5193(4) 0.9855(5) 0.4581(4) 0.1505(18) Uani 1 1 d D . . . .
H111 H 0.5256 1.0182 0.4479 0.181 Uiso 1 1 calc R U . . .
C112 C 0.5690(5) 0.9513(5) 0.4776(4) 0.1505(18) Uani 1 1 d D . . . .
H112 H 0.6066 0.9608 0.4781 0.181 Uiso 1 1 calc R U . . .
C113 C 0.5589(5) 0.9044(5) 0.4951(4) 0.1505(18) Uani 1 1 d . . . . .
H113 H 0.5900 0.8821 0.5074 0.181 Uiso 1 1 calc R U . . .
C114 C 0.5064(5) 0.8912(5) 0.4946(4) 0.1505(18) Uani 1 1 d . . . . .
H114 H 0.5012 0.8619 0.5094 0.181 Uiso 1 1 calc R U . . .
C115 C 0.4940(6) 0.8998(5) 0.3698(4) 0.137(4) Uani 1 1 d . . . . .
H115 H 0.4800 0.8990 0.3921 0.165 Uiso 1 1 calc R U . . .
C116 C 0.5373(4) 0.9362(5) 0.3683(4) 0.135(4) Uani 1 1 d . . . . .
H116 H 0.5522 0.9604 0.3893 0.162 Uiso 1 1 calc R U . . .
C117 C 0.5556(4) 0.9351(5) 0.3368(3) 0.116(3) Uani 1 1 d . . . . .
H117 H 0.5847 0.9590 0.3363 0.139 Uiso 1 1 calc R U . . .
C118 C 0.5365(4) 0.9025(5) 0.3050(3) 0.123(4) Uani 1 1 d . . . . .
H118 H 0.5511 0.9045 0.2830 0.147 Uiso 1 1 calc R U . . .
C119 C 0.4945(4) 0.8659(5) 0.3058(3) 0.139(4) Uani 1 1 d . . . . .
H119 H 0.4811 0.8416 0.2848 0.167 Uiso 1 1 calc R U . . .
C120 C 0.4728(5) 0.8657(6) 0.3381(4) 0.140(4) Uani 1 1 d . . . . .
H120 H 0.4432 0.8421 0.3384 0.168 Uiso 1 1 calc R U . . .
C121 C 0.2042(4) 0.2528(3) 0.8066(2) 0.094(3) Uani 1 1 d . . . . .
H121 H 0.1793 0.2675 0.7829 0.113 Uiso 1 1 calc R U . . .
C122 C 0.2494(5) 0.2198(3) 0.8052(3) 0.108(2) Uani 1 1 d . . . . .
H122 H 0.2554 0.2135 0.7802 0.129 Uiso 1 1 calc R U . . .
C123 C 0.2852(5) 0.1964(3) 0.8390(2) 0.108(2) Uani 1 1 d . . . . .
H123 H 0.3149 0.1738 0.8373 0.129 Uiso 1 1 calc R U . . .
C124 C 0.2769(3) 0.2065(3) 0.8752(2) 0.086(2) Uani 1 1 d . . . . .
H124 H 0.3009 0.1905 0.8987 0.103 Uiso 1 1 calc R U . . .
C125 C 0.2335(3) 0.2400(3) 0.8777(2) 0.080(2) Uani 1 1 d . . . . .
H125 H 0.2285 0.2473 0.9029 0.096 Uiso 1 1 calc R U . . .
C126 C 0.1972(4) 0.2630(3) 0.8429(3) 0.100(3) Uani 1 1 d . . . . .
H126 H 0.1677 0.2858 0.8446 0.120 Uiso 1 1 calc R U . . .
C127 C 0.4957(5) 0.5925(4) 0.76844(17) 0.130(4) Uani 1 1 d D . . . .
H127 H 0.4910 0.6245 0.7804 0.156 Uiso 1 1 calc R U . . .
C128 C 0.4938(5) 0.5477(3) 0.7876(2) 0.123(4) Uani 1 1 d D . . . .
H128 H 0.4908 0.5477 0.8138 0.148 Uiso 1 1 calc R U . . .
C129 C 0.4964(5) 0.5023(4) 0.76837(19) 0.133(4) Uani 1 1 d D . . . .
H129 H 0.4931 0.4703 0.7808 0.159 Uiso 1 1 calc R U . . .
N1 N 0.27937(14) 0.42401(13) 0.56104(9) 0.0334(7) Uani 1 1 d . . . . .
N2 N 0.38806(14) 0.40597(12) 0.59758(9) 0.0279(7) Uani 1 1 d . . . . .
N3 N 0.61287(15) 0.38857(12) 0.69104(10) 0.0325(7) Uani 1 1 d . . . . .
N4 N 0.72303(15) 0.38767(14) 0.72948(10) 0.0356(8) Uani 1 1 d . . . . .
N5 N 0.35683(13) 0.53313(12) 0.54749(9) 0.0267(7) Uani 1 1 d . . . . .
N6 N 0.34705(13) 0.53339(12) 0.61950(9) 0.0263(7) Uani 1 1 d . . . . .
N7 N 0.32907(14) 0.51328(12) 0.77098(9) 0.0294(7) Uani 1 1 d . . . . .
N8 N 0.32195(14) 0.49414(13) 0.84281(9) 0.0317(7) Uani 1 1 d . . . . .
O1 O 0.1722(13) 0.3712(14) 0.5858(10) 0.084(7) Uani 0.55 1 d . . P A 1
O1B O 0.1842(17) 0.3854(18) 0.5970(13) 0.084(7) Uani 0.45 1 d . . P A 2
O2 O 0.88886(15) 0.4335(2) 0.78662(12) 0.0798(14) Uani 1 1 d . . . . .
O3 O 0.36145(13) 0.42504(12) 0.49009(9) 0.0426(7) Uani 1 1 d . . . . .
O4 O 0.33514(16) 0.37533(14) 0.88101(10) 0.0570(9) Uani 1 1 d . . . . .
B1 B 0.4341(2) 0.7350(2) 0.53625(19) 0.0514(14) Uani 1 1 d . . . . .
B2 B 0.2117(2) 0.70087(19) 0.83720(14) 0.0355(11) Uani 1 1 d . . . . .
Cu1 Cu 0.34515(2) 0.47376(2) 0.58035(2) 0.02877(16) Uani 1 1 d . . . . .
Cu2 Cu 0.67324(3) 0.44536(2) 0.70027(2) 0.03111(16) Uani 1 1 d . . . . .

loop_
_atom_site_aniso_label
_atom_site_aniso_U_11
_atom_site_aniso_U_22
_atom_site_aniso_U_33
_atom_site_aniso_U_23
_atom_site_aniso_U_13
_atom_site_aniso_U_12
C1 0.081(13) 0.19(2) 0.16(2) 0.10(2) 0.061(12) 0.004(11)
C1B 0.081(13) 0.19(2) 0.16(2) 0.10(2) 0.061(12) 0.004(11)
C2 0.0512(16) 0.114(4) 0.053(2) -0.020(2) 0.0149(15) 0.006(2)
C3 0.0512(16) 0.114(4) 0.053(2) -0.020(2) 0.0149(15) 0.006(2)
C4 0.0512(16) 0.114(4) 0.053(2) -0.020(2) 0.0149(15) 0.006(2)
C5 0.0512(16) 0.114(4) 0.053(2) -0.020(2) 0.0149(15) 0.006(2)
C6 0.0512(16) 0.114(4) 0.053(2) -0.020(2) 0.0149(15) 0.006(2)
C7 0.0512(16) 0.114(4) 0.053(2) -0.020(2) 0.0149(15) 0.006(2)
C2B 0.0512(16) 0.114(4) 0.053(2) -0.020(2) 0.0149(15) 0.006(2)
C3B 0.0512(16) 0.114(4) 0.053(2) -0.020(2) 0.0149(15) 0.006(2)
C4B 0.0512(16) 0.114(4) 0.053(2) -0.020(2) 0.0149(15) 0.006(2)
C5B 0.0512(16) 0.114(4) 0.053(2) -0.020(2) 0.0149(15) 0.006(2)
C6B 0.0512(16) 0.114(4) 0.053(2) -0.020(2) 0.0149(15) 0.006(2)
C7B 0.0512(16) 0.114(4) 0.053(2) -0.020(2) 0.0149(15) 0.006(2)
C8 0.040(2) 0.056(3) 0.032(2) 0.001(2) 0.0079(19) -0.013(2)
C9 0.042(2) 0.036(2) 0.026(2) -0.0090(17) 0.0117(17) -0.0189(18)
C10 0.044(2) 0.031(2) 0.027(2) -0.0082(16) 0.0165(18) -0.0145(17)
C11 0.050(3) 0.029(2) 0.034(2) -0.0076(17) 0.015(2) -0.0186(18)
C12 0.053(3) 0.0239(19) 0.036(2) -0.0026(17) 0.016(2) -0.0117(18)
C13 0.047(2) 0.0250(19) 0.028(2) -0.0001(15) 0.0156(18) -0.0102(17)
C14 0.044(2) 0.0262(19) 0.031(2) 0.0040(16) 0.0103(18) -0.0082(17)
C15 0.057(3) 0.026(2) 0.046(3) 0.0053(18) 0.012(2) -0.0096(19)
C16 0.058(3) 0.032(2) 0.047(3) 0.011(2) 0.011(2) -0.001(2)
C17 0.053(3) 0.034(2) 0.027(2) 0.0075(17) 0.0079(19) -0.0049(19)
C18 0.043(2) 0.0274(19) 0.0213(19) 0.0021(15) 0.0108(17) -0.0079(16)
C19 0.042(2) 0.0249(19) 0.027(2) -0.0018(15) 0.0145(17) -0.0110(16)
C20 0.041(2) 0.0221(18) 0.028(2) -0.0011(15) 0.0157(17) -0.0089(16)
C21 0.038(2) 0.0268(19) 0.0235(19) -0.0042(15) 0.0165(17) -0.0099(16)
C22 0.056(3) 0.038(2) 0.024(2) 0.0088(17) 0.0062(19) 0.001(2)
C23 0.043(2) 0.048(3) 0.030(2) 0.0101(19) 0.0065(19) 0.000(2)
C24 0.0565(13) 0.118(2) 0.0555(14) 0.0212(15) 0.0260(12) 0.0131(14)
C25 0.0565(13) 0.118(2) 0.0555(14) 0.0212(15) 0.0260(12) 0.0131(14)
C26 0.0565(13) 0.118(2) 0.0555(14) 0.0212(15) 0.0260(12) 0.0131(14)
C27 0.0565(13) 0.118(2) 0.0555(14) 0.0212(15) 0.0260(12) 0.0131(14)
C28 0.0565(13) 0.118(2) 0.0555(14) 0.0212(15) 0.0260(12) 0.0131(14)
C29 0.0565(13) 0.118(2) 0.0555(14) 0.0212(15) 0.0260(12) 0.0131(14)
C30 0.045(4) 0.210(10) 0.076(5) 0.009(6) 0.000(3) -0.036(5)
C31 0.059(3) 0.042(3) 0.062(3) -0.011(2) 0.007(3) -0.005(2)
C32 0.043(2) 0.037(2) 0.0213(19) 0.0006(16) 0.0121(17) -0.0134(18)
C33 0.048(3) 0.037(2) 0.026(2) -0.0030(17) 0.0100(18) -0.0172(19)
C34 0.044(2) 0.048(3) 0.029(2) -0.0030(19) 0.0074(19) -0.016(2)
C35 0.041(2) 0.051(3) 0.037(2) -0.001(2) 0.010(2) -0.007(2)
C36 0.050(3) 0.041(2) 0.032(2) -0.0062(18) 0.016(2) -0.012(2)
C37 0.047(2) 0.041(2) 0.0160(18) -0.0049(16) 0.0146(17) -0.0157(19)
C38 0.042(2) 0.037(2) 0.0228(19) -0.0057(16) 0.0135(17) -0.0155(18)
C39 0.037(2) 0.031(2) 0.0223(19) 0.0001(16) 0.0083(16) -0.0060(16)
C40 0.035(2) 0.0290(19) 0.0199(18) -0.0022(15) 0.0058(15) -0.0024(16)
C41 0.057(3) 0.027(2) 0.030(2) 0.0007(17) 0.015(2) -0.0003(18)
C42 0.062(3) 0.030(2) 0.029(2) -0.0061(17) 0.014(2) 0.005(2)
C43 0.044(2) 0.0286(19) 0.0201(19) -0.0010(15) 0.0074(16) 0.0066(17)
C44 0.047(2) 0.029(2) 0.0197(19) -0.0015(15) 0.0072(17) 0.0109(17)
C45 0.082(3) 0.027(2) 0.030(2) -0.0014(17) 0.018(2) 0.013(2)
C46 0.080(3) 0.033(2) 0.024(2) -0.0069(17) 0.017(2) 0.015(2)
C47 0.045(2) 0.034(2) 0.023(2) -0.0029(16) 0.0107(17) 0.0129(18)
C48 0.042(2) 0.031(2) 0.0168(18) -0.0019(15) 0.0084(16) 0.0106(17)
C49 0.068(3) 0.026(2) 0.025(2) -0.0018(16) 0.019(2) 0.0064(19)
C50 0.075(3) 0.027(2) 0.024(2) -0.0071(16) 0.020(2) 0.005(2)
C51 0.037(2) 0.031(2) 0.0168(18) -0.0029(15) 0.0050(15) 0.0036(16)
C52 0.048(2) 0.037(2) 0.024(2) -0.0079(17) 0.0126(18) 0.0139(19)
C53 0.049(2) 0.046(2) 0.020(2) -0.0036(17) 0.0144(18) 0.0104(19)
C54 0.053(3) 0.055(3) 0.0184(19) 0.0007(18) 0.0146(19) 0.015(2)
C55 0.052(3) 0.070(3) 0.024(2) 0.001(2) 0.015(2) 0.011(2)
C56 0.055(3) 0.093(4) 0.027(2) -0.002(2) 0.013(2) 0.004(3)
C57 0.065(4) 0.092(5) 0.026(2) 0.009(3) 0.008(2) 0.023(3)
C58 0.076(4) 0.061(3) 0.036(3) 0.010(2) 0.015(3) 0.028(3)
C59 0.068(3) 0.056(3) 0.022(2) 0.003(2) 0.012(2) 0.016(2)
C60 0.109(5) 0.050(3) 0.044(3) -0.004(2) 0.016(3) 0.006(3)
C61 0.037(2) 0.056(3) 0.056(3) 0.014(2) 0.007(2) -0.012(2)
C62 0.042(3) 0.062(3) 0.073(4) 0.013(3) 0.011(3) -0.006(2)
C63 0.060(4) 0.090(5) 0.066(4) 0.026(4) 0.012(3) -0.015(3)
C64 0.052(3) 0.049(3) 0.084(5) 0.018(3) 0.004(3) -0.008(3)
C65 0.062(4) 0.053(3) 0.088(5) 0.002(3) -0.005(3) -0.010(3)
C66 0.054(3) 0.048(3) 0.076(4) -0.005(3) 0.003(3) -0.005(2)
C67 0.049(3) 0.049(3) 0.055(3) 0.018(2) 0.017(2) 0.002(2)
C68 0.059(3) 0.055(3) 0.052(3) 0.001(2) 0.017(3) -0.012(2)
C69 0.064(3) 0.058(3) 0.064(4) 0.006(3) 0.018(3) -0.009(3)
C70 0.055(3) 0.051(3) 0.075(4) 0.006(3) 0.011(3) 0.001(3)
C71 0.054(3) 0.057(3) 0.078(4) 0.014(3) 0.028(3) 0.008(3)
C72 0.051(3) 0.052(3) 0.063(3) 0.013(3) 0.016(3) 0.004(2)
C73 0.038(2) 0.058(3) 0.056(3) 0.009(2) 0.021(2) 0.001(2)
C74 0.053(3) 0.059(3) 0.084(4) -0.001(3) 0.019(3) 0.007(3)
C75 0.065(4) 0.073(4) 0.113(6) -0.018(4) 0.022(4) 0.013(3)
C76 0.086(5) 0.069(4) 0.103(5) -0.031(4) 0.046(4) 0.000(4)
C77 0.071(4) 0.088(5) 0.063(4) -0.018(3) 0.025(3) -0.011(3)
C78 0.060(3) 0.059(3) 0.058(3) 0.001(3) 0.023(3) -0.002(3)
C79 0.063(3) 0.040(3) 0.057(3) -0.010(2) 0.016(3) -0.013(2)
C80 0.080(4) 0.062(3) 0.057(3) 0.005(3) 0.020(3) -0.017(3)
C81 0.109(5) 0.067(4) 0.051(3) -0.002(3) 0.031(3) -0.031(4)
C82 0.104(6) 0.070(4) 0.081(5) -0.009(4) 0.051(4) -0.021(4)
C83 0.091(5) 0.057(3) 0.092(5) -0.004(3) 0.055(4) -0.004(3)
C84 0.072(4) 0.059(3) 0.080(4) -0.005(3) 0.039(3) -0.008(3)
C85 0.033(2) 0.054(3) 0.025(2) -0.0048(19) 0.0052(17) 0.0080(19)
C86 0.059(3) 0.085(4) 0.025(2) -0.011(2) 0.005(2) 0.001(3)
C87 0.085(4) 0.106(6) 0.035(3) -0.023(3) 0.014(3) -0.011(4)
C88 0.068(4) 0.100(5) 0.051(3) -0.052(4) 0.018(3) -0.016(3)
C89 0.049(3) 0.059(3) 0.068(4) -0.026(3) 0.017(3) -0.001(2)
C90 0.038(2) 0.047(3) 0.035(2) -0.0107(19) 0.0067(19) 0.0088(19)
C91 0.040(2) 0.0260(19) 0.0227(19) 0.0030(15) 0.0078(16) 0.0145(16)
C92 0.041(2) 0.032(2) 0.028(2) 0.0015(16) 0.0066(17) 0.0136(17)
C93 0.039(2) 0.037(2) 0.034(2) 0.0047(18) 0.0158(18) 0.0124(18)
C94 0.054(3) 0.037(2) 0.025(2) 0.0033(17) 0.0177(19) 0.0182(19)
C95 0.046(2) 0.037(2) 0.022(2) -0.0024(16) 0.0084(17) 0.0137(18)
C96 0.041(2) 0.029(2) 0.029(2) 0.0001(16) 0.0127(17) 0.0118(17)
C97 0.0476(17) 0.0350(17) 0.0332(14) 0.0086(12) 0.0150(12) 0.0150(11)
C98 0.0476(17) 0.0350(17) 0.0332(14) 0.0086(12) 0.0150(12) 0.0150(11)
C99 0.0476(17) 0.0350(17) 0.0332(14) 0.0086(12) 0.0150(12) 0.0150(11)
C100 0.0476(17) 0.0350(17) 0.0332(14) 0.0086(12) 0.0150(12) 0.0150(11)
C101 0.0476(17) 0.0350(17) 0.0332(14) 0.0086(12) 0.0150(12) 0.0150(11)
C102 0.0476(17) 0.0350(17) 0.0332(14) 0.0086(12) 0.0150(12) 0.0150(11)
C97B 0.0476(17) 0.0350(17) 0.0332(14) 0.0086(12) 0.0150(12) 0.0150(11)
C98B 0.0476(17) 0.0350(17) 0.0332(14) 0.0086(12) 0.0150(12) 0.0150(11)
C99B 0.0476(17) 0.0350(17) 0.0332(14) 0.0086(12) 0.0150(12) 0.0150(11)
C200 0.0476(17) 0.0350(17) 0.0332(14) 0.0086(12) 0.0150(12) 0.0150(11)
C201 0.0476(17) 0.0350(17) 0.0332(14) 0.0086(12) 0.0150(12) 0.0150(11)
C202 0.0476(17) 0.0350(17) 0.0332(14) 0.0086(12) 0.0150(12) 0.0150(11)
C103 0.050(2) 0.029(2) 0.025(2) -0.0052(16) 0.0146(18) 0.0080(18)
C104 0.060(3) 0.043(2) 0.028(2) 0.0034(18) 0.016(2) 0.009(2)
C105 0.072(3) 0.058(3) 0.038(3) 0.001(2) 0.027(3) -0.005(3)
C106 0.048(3) 0.073(4) 0.040(3) -0.006(2) 0.013(2) -0.004(3)
C107 0.048(3) 0.064(3) 0.032(2) -0.005(2) 0.009(2) 0.006(2)
C108 0.047(2) 0.041(2) 0.023(2) -0.0048(17) 0.0120(18) 0.0082(19)
C109 0.100(3) 0.136(4) 0.196(5) 0.014(3) 0.016(3) -0.015(3)
C110 0.100(3) 0.136(4) 0.196(5) 0.014(3) 0.016(3) -0.015(3)
C111 0.100(3) 0.136(4) 0.196(5) 0.014(3) 0.016(3) -0.015(3)
C112 0.100(3) 0.136(4) 0.196(5) 0.014(3) 0.016(3) -0.015(3)
C113 0.100(3) 0.136(4) 0.196(5) 0.014(3) 0.016(3) -0.015(3)
C114 0.100(3) 0.136(4) 0.196(5) 0.014(3) 0.016(3) -0.015(3)
C115 0.153(10) 0.159(11) 0.111(8) 0.057(8) 0.059(8) 0.040(9)
C116 0.102(7) 0.166(10) 0.140(9) 0.078(8) 0.041(7) 0.047(7)
C117 0.077(5) 0.162(10) 0.113(7) 0.057(7) 0.035(6) 0.035(6)
C118 0.066(5) 0.206(12) 0.091(7) 0.040(7) 0.016(5) 0.016(6)
C119 0.089(6) 0.228(13) 0.086(6) 0.049(7) 0.004(5) 0.001(7)
C120 0.107(8) 0.192(13) 0.121(9) 0.064(9) 0.034(7) 0.008(8)
C121 0.166(8) 0.057(4) 0.051(4) 0.002(3) 0.022(4) -0.046(5)
C122 0.163(7) 0.094(4) 0.086(4) -0.024(3) 0.067(4) -0.056(4)
C123 0.163(7) 0.094(4) 0.086(4) -0.024(3) 0.067(4) -0.056(4)
C124 0.102(5) 0.082(5) 0.076(5) -0.002(4) 0.030(4) -0.024(4)
C125 0.109(6) 0.075(4) 0.069(4) -0.009(3) 0.046(4) -0.020(4)
C126 0.118(6) 0.061(4) 0.117(7) 0.001(4) 0.029(5) -0.024(4)
C127 0.188(10) 0.128(8) 0.067(5) -0.029(5) 0.030(6) -0.012(8)
C128 0.258(12) 0.077(5) 0.059(4) -0.026(4) 0.085(6) -0.056(6)
C129 0.209(11) 0.129(8) 0.088(6) 0.004(6) 0.087(7) -0.029(8)
N1 0.0380(19) 0.040(2) 0.0235(17) -0.0029(14) 0.0120(14) -0.0120(15)
N2 0.0396(18) 0.0261(16) 0.0217(16) -0.0069(12) 0.0149(14) -0.0103(13)
N3 0.0424(19) 0.0275(17) 0.0268(17) 0.0062(13) 0.0093(15) -0.0050(14)
N4 0.043(2) 0.0405(19) 0.0227(17) 0.0050(14) 0.0088(15) -0.0024(16)
N5 0.0301(16) 0.0324(17) 0.0175(15) -0.0024(13) 0.0070(13) -0.0102(13)
N6 0.0333(17) 0.0271(16) 0.0176(15) -0.0041(12) 0.0063(13) -0.0006(13)
N7 0.0377(18) 0.0310(17) 0.0186(15) -0.0036(13) 0.0073(13) 0.0102(14)
N8 0.0410(19) 0.0406(19) 0.0138(15) -0.0030(13) 0.0087(13) 0.0108(15)
O1 0.051(12) 0.108(18) 0.107(18) 0.046(12) 0.044(11) 0.002(8)
O1B 0.051(12) 0.108(18) 0.107(18) 0.046(12) 0.044(11) 0.002(8)
O2 0.039(2) 0.142(4) 0.054(2) 0.016(2) 0.0083(17) -0.012(2)
O3 0.0469(18) 0.0388(16) 0.0376(17) -0.0043(13) 0.0063(14) -0.0114(14)
O4 0.071(2) 0.051(2) 0.0427(19) -0.0026(16) 0.0071(17) 0.0075(18)
B1 0.042(3) 0.049(3) 0.062(4) 0.009(3) 0.015(3) -0.004(2)
B2 0.046(3) 0.037(2) 0.024(2) 0.0059(19) 0.011(2) 0.017(2)
Cu1 0.0395(3) 0.0281(3) 0.0205(3) -0.0053(2) 0.0118(2) -0.0097(2)
Cu2 0.0436(3) 0.0306(3) 0.0196(3) 0.0035(2) 0.0104(2) -0.0068(2)

loop_
_atom_type_symbol
_atom_type_description
_atom_type_scat_dispersion_real
_atom_type_scat_dispersion_imag
_atom_type_scat_source
C C 0.0181 0.0091 'International Tables Vol C Tables 4.2.6.8 and 6.1.1.4'
H H 0.0000 0.0000 'International Tables Vol C Tables 4.2.6.8 and 6.1.1.4'
N N 0.0311 0.0180 'International Tables Vol C Tables 4.2.6.8 and 6.1.1.4'
O O 0.0492 0.0322 'International Tables Vol C Tables 4.2.6.8 and 6.1.1.4'
B B 0.0090 0.0039 'International Tables Vol C Tables 4.2.6.8 and 6.1.1.4'
Cu Cu -1.9646 0.5888 'International Tables Vol C Tables 4.2.6.8 and 6.1.1.4'

loop_
_geom_angle_atom_site_label_1
_geom_angle_atom_site_label_2
_geom_angle_atom_site_label_3
_geom_angle
_geom_angle_site_symmetry_1
_geom_angle_site_symmetry_3
_geom_angle_publ_flag
O1 C1 H1A 109.5 . . ?
O1 C1 H1B 109.5 . . ?
H1A C1 H1B 109.5 . . ?
O1 C1 H1C 109.5 . . ?
H1A C1 H1C 109.5 . . ?
H1B C1 H1C 109.5 . . ?
O1B C1B H1D 109.5 . . ?
O1B C1B H1E 109.5 . . ?
H1D C1B H1E 109.5 . . ?
O1B C1B H1F 109.5 . . ?
H1D C1B H1F 109.5 . . ?
H1E C1B H1F 109.5 . . ?
O1 C2 C3 120.3(17) . . ?
O1 C2 C7 119.7(17) . . ?
C3 C2 C7 120.0 . . ?
C4 C3 C2 120.0 . . ?
C4 C3 H3 120.0 . . ?
C2 C3 H3 120.0 . . ?
C3 C4 C5 120.0 . . ?
C3 C4 H4 120.0 . . ?
C5 C4 H4 120.0 . . ?
C4 C5 C6 120.0 . . ?
C4 C5 H5 120.0 . . ?
C6 C5 H5 120.0 . . ?
C7 C6 C5 120.0 . . ?
C7 C6 H6 120.0 . . ?
C5 C6 H6 120.0 . . ?
C6 C7 C2 120.0 . . ?
C6 C7 C8 122.9(7) . . ?
C2 C7 C8 116.9(7) . . ?
O1B C2B C3B 130(3) . . ?
O1B C2B C7B 110(3) . . ?
C3B C2B C7B 120.1(16) . . ?
C4B C3B C2B 117.6(16) . . ?
C4B C3B H3B 121.2 . . ?
C2B C3B H3B 121.2 . . ?
C3B C4B C5B 125.0(14) . . ?
C3B C4B H4B 117.5 . . ?
C5B C4B H4B 117.5 . . ?
C4B C5B C6B 116.8(15) . . ?
C4B C5B H5B 121.6 . . ?
C6B C5B H5B 121.6 . . ?
C7B C6B C5B 119.7(15) . . ?
C7B C6B H6B 120.2 . . ?
C5B C6B H6B 120.2 . . ?
C6B C7B C8 115.0(15) . . ?
C6B C7B C2B 120.9(14) . . ?
C8 C7B C2B 124.0(17) . . ?
C7B C8 N1 108.2(9) . . ?
N1 C8 C7 106.3(6) . . ?
N1 C8 H8A 110.5 . . ?
C7 C8 H8A 110.5 . . ?
N1 C8 H8B 110.5 . . ?
C7 C8 H8B 110.5 . . ?
H8A C8 H8B 108.7 . . ?
N1 C9 C10 118.3(3) . . ?
N1 C9 H9 120.9 . . ?
C10 C9 H9 120.9 . . ?
N2 C10 C11 122.8(4) . . ?
N2 C10 C9 114.2(4) . . ?
C11 C10 C9 122.9(4) . . ?
C12 C11 C10 119.3(4) . . ?
C12 C11 H11 120.3 . . ?
C10 C11 H11 120.3 . . ?
C11 C12 C13 119.5(4) . . ?
C11 C12 H12 120.2 . . ?
C13 C12 H12 120.2 . . ?
C21 C13 C12 117.8(4) . . ?
C21 C13 C14 118.6(3) . . ?
C12 C13 C14 123.6(4) . . ?
C15 C14 C18 116.9(4) . . ?
C15 C14 C13 123.8(4) . . ?
C18 C14 C13 119.3(4) . . ?
C16 C15 C14 119.9(4) . . ?
C16 C15 H15 120.0 . . ?
C14 C15 H15 120.0 . . ?
C15 C16 C17 119.1(4) . . ?
C15 C16 H16 120.4 . . ?
C17 C16 H16 120.4 . . ?
N3 C17 C16 123.1(4) . . ?
N3 C17 C22 114.3(4) . . ?
C16 C17 C22 122.6(4) . . ?
N3 C18 C14 122.6(4) . . ?
N3 C18 C19 117.6(3) . . ?
C14 C18 C19 119.8(4) . . ?
C20 C19 C18 121.0(3) . . ?
C20 C19 H19 119.5 . . ?
C18 C19 H19 119.5 . . ?
C19 C20 C21 120.8(4) . . ?
C19 C20 H20 119.6 . . ?
C21 C20 H20 119.6 . . ?
N2 C21 C13 122.4(3) . . ?
N2 C21 C20 117.2(3) . . ?
C13 C21 C20 120.4(4) . . ?
N4 C22 C17 118.2(4) . . ?
N4 C22 H22 120.9 . . ?
C17 C22 H22 120.9 . . ?
N4 C23 C24 111.7(4) . . ?
N4 C23 H23A 109.3 . . ?
C24 C23 H23A 109.3 . . ?
N4 C23 H23B 109.3 . . ?
C24 C23 H23B 109.3 . . ?
H23A C23 H23B 107.9 . . ?
C25 C24 C29 119.7(5) . . ?
C25 C24 C23 122.2(6) . . ?
C29 C24 C23 118.1(5) . . ?
C24 C25 C26 121.2(6) . . ?
C24 C25 H25 119.4 . . ?
C26 C25 H25 119.4 . . ?
C27 C26 C25 118.0(6) . . ?
C27 C26 H26 121.0 . . ?
C25 C26 H26 121.0 . . ?
C26 C27 C28 122.3(6) . . ?
C26 C27 H27 118.8 . . ?
C28 C27 H27 118.8 . . ?
C29 C28 C27 118.1(6) . . ?
C29 C28 H28 121.0 . . ?
C27 C28 H28 121.0 . . ?
O2 C29 C28 123.6(6) . . ?
O2 C29 C24 115.8(5) . . ?
C28 C29 C24 120.6(6) . . ?
O2 C30 H30A 109.5 . . ?
O2 C30 H30B 109.5 . . ?
H30A C30 H30B 109.5 . . ?
O2 C30 H30C 109.5 . . ?
H30A C30 H30C 109.5 . . ?
H30B C30 H30C 109.5 . . ?
O3 C31 H31A 109.5 . . ?
O3 C31 H31B 109.5 . . ?
H31A C31 H31B 109.5 . . ?
O3 C31 H31C 109.5 . . ?
H31A C31 H31C 109.5 . . ?
H31B C31 H31C 109.5 . . ?
O3 C32 C37 115.8(4) . . ?
O3 C32 C33 123.5(4) . . ?
C37 C32 C33 120.7(4) . . ?
C34 C33 C32 119.2(4) . . ?
C34 C33 H33 120.4 . . ?
C32 C33 H33 120.4 . . ?
C35 C34 C33 121.4(4) . . ?
C35 C34 H34 119.3 . . ?
C33 C34 H34 119.3 . . ?
C34 C35 C36 118.9(5) . . ?
C34 C35 H35 120.6 . . ?
C36 C35 H35 120.6 . . ?
C37 C36 C35 121.7(4) . . ?
C37 C36 H36 119.1 . . ?
C35 C36 H36 119.1 . . ?
C36 C37 C32 118.2(4) . . ?
C36 C37 C38 120.5(4) . . ?
C32 C37 C38 121.3(4) . . ?
N5 C38 C37 108.9(3) . . ?
N5 C38 H38A 109.9 . . ?
C37 C38 H38A 109.9 . . ?
N5 C38 H38B 109.9 . . ?
C37 C38 H38B 109.9 . . ?
H38A C38 H38B 108.3 . . ?
N5 C39 C40 117.6(3) . . ?
N5 C39 H39 121.2 . . ?
C40 C39 H39 121.2 . . ?
N6 C40 C41 122.5(3) . . ?
N6 C40 C39 115.0(3) . . ?
C41 C40 C39 122.5(3) . . ?
C42 C41 C40 119.4(4) . . ?
C42 C41 H41 120.3 . . ?
C40 C41 H41 120.3 . . ?
C41 C42 C43 119.8(4) . . ?
C41 C42 H42 120.1 . . ?
C43 C42 H42 120.1 . . ?
C42 C43 C51 117.5(3) . . ?
C42 C43 C44 123.8(3) . . ?
C51 C43 C44 118.7(4) . . ?
C45 C44 C48 117.1(4) . . ?
C45 C44 C43 124.0(4) . . ?
C48 C44 C43 118.8(3) . . ?
C46 C45 C44 120.4(4) . . ?
C46 C45 H45 119.8 . . ?
C44 C45 H45 119.8 . . ?
C45 C46 C47 119.1(4) . . ?
C45 C46 H46 120.5 . . ?
C47 C46 H46 120.5 . . ?
N7 C47 C46 122.4(4) . . ?
N7 C47 C52 114.3(4) . . ?
C46 C47 C52 123.4(4) . . ?
N7 C48 C44 122.5(3) . . ?
N7 C48 C49 116.9(3) . . ?
C44 C48 C49 120.6(3) . . ?
C50 C49 C48 120.3(4) . . ?
C50 C49 H49 119.8 . . ?
C48 C49 H49 119.8 . . ?
C49 C50 C51 121.1(4) . . ?
C49 C50 H50 119.4 . . ?
C51 C50 H50 119.4 . . ?
N6 C51 C43 122.2(3) . . ?
N6 C51 C50 117.4(3) . . ?
C43 C51 C50 120.4(3) . . ?
N8 C52 C47 119.1(3) . . ?
N8 C52 H52 120.5 . . ?
C47 C52 H52 120.5 . . ?
N8 C53 C54 109.7(3) . . ?
N8 C53 H53A 109.7 . . ?
C54 C53 H53A 109.7 . . ?
N8 C53 H53B 109.7 . . ?
C54 C53 H53B 109.7 . . ?
H53A C53 H53B 108.2 . . ?
C55 C54 C59 118.6(4) . . ?
C55 C54 C53 119.8(4) . . ?
C59 C54 C53 121.6(4) . . ?
C54 C55 C56 121.3(5) . . ?
C54 C55 H55 119.3 . . ?
C56 C55 H55 119.3 . . ?
C57 C56 C55 119.2(6) . . ?
C57 C56 H56 120.4 . . ?
C55 C56 H56 120.4 . . ?
C56 C57 C58 121.2(5) . . ?
C56 C57 H57 119.4 . . ?
C58 C57 H57 119.4 . . ?
C57 C58 C59 120.0(5) . . ?
C57 C58 H58 120.0 . . ?
C59 C58 H58 120.0 . . ?
O4 C59 C54 115.6(4) . . ?
O4 C59 C58 124.7(5) . . ?
C54 C59 C58 119.7(5) . . ?
O4 C60 H60A 109.5 . . ?
O4 C60 H60B 109.5 . . ?
H60A C60 H60B 109.5 . . ?
O4 C60 H60C 109.5 . . ?
H60A C60 H60C 109.5 . . ?
H60B C60 H60C 109.5 . . ?
C62 C61 C66 115.5(5) . . ?
C62 C61 B1 123.0(5) . . ?
C66 C61 B1 120.7(5) . . ?
C61 C62 C63 121.2(6) . . ?
C61 C62 H62 119.4 . . ?
C63 C62 H62 119.4 . . ?
C64 C63 C62 119.6(6) . . ?
C64 C63 H63 120.2 . . ?
C62 C63 H63 120.2 . . ?
C65 C64 C63 119.5(6) . . ?
C65 C64 H64 120.3 . . ?
C63 C64 H64 120.3 . . ?
C64 C65 C66 120.2(7) . . ?
C64 C65 H65 119.9 . . ?
C66 C65 H65 119.9 . . ?
C65 C66 C61 124.0(6) . . ?
C65 C66 H66 118.0 . . ?
C61 C66 H66 118.0 . . ?
C72 C67 C68 115.8(5) . . ?
C72 C67 B1 122.3(5) . . ?
C68 C67 B1 121.6(5) . . ?
C69 C68 C67 123.9(5) . . ?
C69 C68 H68 118.1 . . ?
C67 C68 H68 118.1 . . ?
C70 C69 C68 118.3(6) . . ?
C70 C69 H69 120.9 . . ?
C68 C69 H69 120.9 . . ?
C69 C70 C71 121.6(6) . . ?
C69 C70 H70 119.2 . . ?
C71 C70 H70 119.2 . . ?
C70 C71 C72 118.8(5) . . ?
C70 C71 H71 120.6 . . ?
C72 C71 H71 120.6 . . ?
C67 C72 C71 121.6(6) . . ?
C67 C72 H72 119.2 . . ?
C71 C72 H72 119.2 . . ?
C78 C73 C74 115.5(5) . . ?
C78 C73 B1 123.8(5) . . ?
C74 C73 B1 120.3(5) . . ?
C75 C74 C73 123.1(6) . . ?
C75 C74 H74 118.4 . . ?
C73 C74 H74 118.4 . . ?
C74 C75 C76 120.8(6) . . ?
C74 C75 H75 119.6 . . ?
C76 C75 H75 119.6 . . ?
C75 C76 C77 118.3(6) . . ?
C75 C76 H76 120.9 . . ?
C77 C76 H76 120.9 . . ?
C78 C77 C76 119.3(6) . . ?
C78 C77 H77 120.4 . . ?
C76 C77 H77 120.4 . . ?
C73 C78 C77 122.9(6) . . ?
C73 C78 H78 118.5 . . ?
C77 C78 H78 118.5 . . ?
C80 C79 C84 115.7(6) . . ?
C80 C79 B1 122.0(5) . . ?
C84 C79 B1 122.2(5) . . ?
C79 C80 C81 122.2(7) . . ?
C79 C80 H80 118.9 . . ?
C81 C80 H80 118.9 . . ?
C82 C81 C80 120.5(7) . . ?
C82 C81 H81 119.8 . . ?
C80 C81 H81 119.8 . . ?
C81 C82 C83 119.9(6) . . ?
C81 C82 H82 120.0 . . ?
C83 C82 H82 120.0 . . ?
C82 C83 C84 119.6(7) . . ?
C82 C83 H83 120.2 . . ?
C84 C83 H83 120.2 . . ?
C79 C84 C83 122.2(7) . . ?
C79 C84 H84 118.9 . . ?
C83 C84 H84 118.9 . . ?
C90 C85 C86 116.1(4) . . ?
C90 C85 B2 123.5(4) . . ?
C86 C85 B2 120.0(4) . . ?
C87 C86 C85 122.4(6) . . ?
C87 C86 H86 118.8 . . ?
C85 C86 H86 118.8 . . ?
C88 C87 C86 120.5(5) . . ?
C88 C87 H87 119.8 . . ?
C86 C87 H87 119.8 . . ?
C87 C88 C89 119.9(5) . . ?
C87 C88 H88 120.0 . . ?
C89 C88 H88 120.0 . . ?
C90 C89 C88 118.4(6) . . ?
C90 C89 H89 120.8 . . ?
C88 C89 H89 120.8 . . ?
C85 C90 C89 122.8(5) . . ?
C85 C90 H90 118.6 . . ?
C89 C90 H90 118.6 . . ?
C92 C91 C96 115.3(4) . . ?
C92 C91 B2 121.6(4) . . ?
C96 C91 B2 122.8(4) . . ?
C93 C92 C91 122.9(4) . . ?
C93 C92 H92 118.5 . . ?
C91 C92 H92 118.5 . . ?
C94 C93 C92 120.1(4) . . ?
C94 C93 H93 120.0 . . ?
C92 C93 H93 120.0 . . ?
C95 C94 C93 118.9(4) . . ?
C95 C94 H94 120.6 . . ?
C93 C94 H94 120.6 . . ?
C94 C95 C96 120.4(4) . . ?
C94 C95 H95 119.8 . . ?
C96 C95 H95 119.8 . . ?
C95 C96 C91 122.5(4) . . ?
C95 C96 H96 118.8 . . ?
C91 C96 H96 118.8 . . ?
C98 C97 C102 116.3(8) . . ?
C98 C97 B2 121.2(7) . . ?
C102 C97 B2 121.9(7) . . ?
C97 C98 C99 122.8(8) . . ?
C97 C98 H98 118.6 . . ?
C99 C98 H98 118.6 . . ?
C98 C99 C100 120.2(8) . . ?
C98 C99 H99 119.9 . . ?
C100 C99 H99 119.9 . . ?
C101 C100 C99 118.6(7) . . ?
C101 C100 H100 120.7 . . ?
C99 C100 H100 120.7 . . ?
C100 C101 C102 119.9(8) . . ?
C100 C101 H101 120.0 . . ?
C102 C101 H101 120.0 . . ?
C97 C102 C101 122.2(8) . . ?
C97 C102 H102 118.9 . . ?
C101 C102 H102 118.9 . . ?
C202 C97B C98B 114.2(12) . . ?
C202 C97B B2 121.4(10) . . ?
C98B C97B B2 124.0(10) . . ?
C99B C98B C97B 121.9(12) . . ?
C99B C98B H98B 119.1 . . ?
C97B C98B H98B 119.1 . . ?
C98B C99B C200 118.6(12) . . ?
C98B C99B H99B 120.7 . . ?
C200 C99B H99B 120.7 . . ?
C201 C200 C99B 120.2(11) . . ?
C201 C200 H200 119.9 . . ?
C99B C200 H200 119.9 . . ?
C200 C201 C202 120.7(12) . . ?
C200 C201 H201 119.6 . . ?
C202 C201 H201 119.6 . . ?
C97B C202 C201 124.4(12) . . ?
C97B C202 H202 117.8 . . ?
C201 C202 H202 117.8 . . ?
C108 C103 C104 114.4(4) . . ?
C108 C103 B2 122.2(4) . . ?
C104 C103 B2 123.2(4) . . ?
C105 C104 C103 123.0(4) . . ?
C105 C104 H104 118.5 . . ?
C103 C104 H104 118.5 . . ?
C106 C105 C104 120.3(5) . . ?
C106 C105 H105 119.9 . . ?
C104 C105 H105 119.9 . . ?
C105 C106 C107 118.9(5) . . ?
C105 C106 H106 120.6 . . ?
C107 C106 H106 120.6 . . ?
C106 C107 C108 120.0(5) . . ?
C106 C107 H107 120.0 . . ?
C108 C107 H107 120.0 . . ?
C107 C108 C103 123.4(4) . . ?
C107 C108 H108 118.3 . . ?
C103 C108 H108 118.3 . . ?
C110 C109 C114 119.9(10) . . ?
C110 C109 H109 120.1 . . ?
C114 C109 H109 120.1 . . ?
C111 C110 C109 117.7(11) . . ?
C111 C110 H110 121.2 . . ?
C109 C110 H110 121.2 . . ?
C110 C111 C112 120.9(11) . . ?
C110 C111 H111 119.6 . . ?
C112 C111 H111 119.6 . . ?
C113 C112 C111 118.5(11) . . ?
C113 C112 H112 120.7 . . ?
C111 C112 H112 120.7 . . ?
C114 C113 C112 120.9(12) . . ?
C114 C113 H113 119.5 . . ?
C112 C113 H113 119.5 . . ?
C113 C114 C109 121.3(12) . . ?
C113 C114 H114 119.3 . . ?
C109 C114 H114 119.3 . . ?
C120 C115 C116 119.1(11) . . ?
C120 C115 H115 120.4 . . ?
C116 C115 H115 120.4 . . ?
C117 C116 C115 117.7(13) . . ?
C117 C116 H116 121.2 . . ?
C115 C116 H116 121.2 . . ?
C116 C117 C118 125.8(12) . . ?
C116 C117 H117 117.1 . . ?
C118 C117 H117 117.1 . . ?
C117 C118 C119 117.7(10) . . ?
C117 C118 H118 121.1 . . ?
C119 C118 H118 121.1 . . ?
C120 C119 C118 119.1(12) . . ?
C120 C119 H119 120.5 . . ?
C118 C119 H119 120.5 . . ?
C115 C120 C119 120.5(12) . . ?
C115 C120 H120 119.7 . . ?
C119 C120 H120 119.7 . . ?
C126 C121 C122 118.4(8) . . ?
C126 C121 H121 120.8 . . ?
C122 C121 H121 120.8 . . ?
C123 C122 C121 122.2(8) . . ?
C123 C122 H122 118.9 . . ?
C121 C122 H122 118.9 . . ?
C124 C123 C122 118.6(10) . . ?
C124 C123 H123 120.7 . . ?
C122 C123 H123 120.7 . . ?
C123 C124 C125 120.6(8) . . ?
C123 C124 H124 119.7 . . ?
C125 C124 H124 119.7 . . ?
C124 C125 C126 119.8(7) . . ?
C124 C125 H125 120.1 . . ?
C126 C125 H125 120.1 . . ?
C121 C126 C125 120.4(9) . . ?
C121 C126 H126 119.8 . . ?
C125 C126 H126 119.8 . . ?
C128 C127 C127 120.7(4) . 2_656 ?
C128 C127 H127 119.6 . . ?
C127 C127 H127 119.6 2_656 . ?
C127 C128 C129 118.2(6) . . ?
C127 C128 H128 120.9 . . ?
C129 C128 H128 120.9 . . ?
C129 C129 C128 120.9(4) 2_656 . ?
C129 C129 H129 119.6 2_656 . ?
C128 C129 H129 119.6 . . ?
C9 N1 C8 120.0(4) . . ?
C9 N1 Cu1 114.1(3) . . ?
C8 N1 Cu1 125.9(3) . . ?
C21 N2 C10 118.0(3) . . ?
C21 N2 Cu1 129.3(2) . . ?
C10 N2 Cu1 112.4(3) . . ?
C17 N3 C18 118.2(3) . . ?
C17 N3 Cu2 112.3(3) . . ?
C18 N3 Cu2 128.8(3) . . ?
C22 N4 C23 119.1(4) . . ?
C22 N4 Cu2 113.6(3) . . ?
C23 N4 Cu2 126.9(3) . . ?
C39 N5 C38 118.8(3) . . ?
C39 N5 Cu1 114.7(2) . . ?
C38 N5 Cu1 126.3(2) . . ?
C40 N6 C51 118.6(3) . . ?
C40 N6 Cu1 111.9(2) . . ?
C51 N6 Cu1 129.4(3) . . ?
C47 N7 C48 118.5(3) . . ?
C47 N7 Cu2 111.9(3) . 2_656 ?
C48 N7 Cu2 129.5(3) . 2_656 ?
C52 N8 C53 118.8(3) . . ?
C52 N8 Cu2 113.2(3) . 2_656 ?
C53 N8 Cu2 128.0(3) . 2_656 ?
C2 O1 C1 123(3) . . ?
C2B O1B C1B 112(4) . . ?
C29 O2 C30 118.0(5) . . ?
C32 O3 C31 117.3(3) . . ?
C59 O4 C60 117.4(4) . . ?
C61 B1 C73 114.4(5) . . ?
C61 B1 C67 100.6(4) . . ?
C73 B1 C67 115.0(4) . . ?
C61 B1 C79 112.7(4) . . ?
C73 B1 C79 105.0(4) . . ?
C67 B1 C79 109.4(4) . . ?
C103 B2 C85 103.7(3) . . ?
C103 B2 C91 112.6(3) . . ?
C85 B2 C91 113.7(4) . . ?
C103 B2 C97B 120.2(6) . . ?
C85 B2 C97B 103.1(5) . . ?
C91 B2 C97B 103.5(5) . . ?
C103 B2 C97 106.4(4) . . ?
C85 B2 C97 118.6(4) . . ?
C91 B2 C97 102.0(4) . . ?
N5 Cu1 N1 122.52(13) . . ?
N5 Cu1 N2 132.82(13) . . ?
N1 Cu1 N2 80.88(14) . . ?
N5 Cu1 N6 80.63(12) . . ?
N1 Cu1 N6 123.69(13) . . ?
N2 Cu1 N6 122.62(12) . . ?
N4 Cu2 N8 133.54(14) . 2_656 ?
N4 Cu2 N7 119.40(14) . 2_656 ?
N8 Cu2 N7 81.57(13) 2_656 2_656 ?
N4 Cu2 N3 81.21(14) . . ?
N8 Cu2 N3 122.67(13) 2_656 . ?
N7 Cu2 N3 124.66(13) 2_656 . ?

loop_
_geom_bond_atom_site_label_1
_geom_bond_atom_site_label_2
_geom_bond_distance
_geom_bond_site_symmetry_2
_geom_bond_publ_flag
C1 O1 1.40(4) . ?
C1 H1A 0.9800 . ?
C1 H1B 0.9800 . ?
C1 H1C 0.9800 . ?
C1B O1B 1.52(5) . ?
C1B H1D 0.9800 . ?
C1B H1E 0.9800 . ?
C1B H1F 0.9800 . ?
C2 O1 1.37(3) . ?
C2 C3 1.3900 . ?
C2 C7 1.3900 . ?
C3 C4 1.3900 . ?
C3 H3 0.9500 . ?
C4 C5 1.3900 . ?
C4 H4 0.9500 . ?
C5 C6 1.3900 . ?
C5 H5 0.9500 . ?
C6 C7 1.3900 . ?
C6 H6 0.9500 . ?
C7 C8 1.522(7) . ?
C2B O1B 1.29(5) . ?
C2B C3B 1.424(19) . ?
C2B C7B 1.44(2) . ?
C3B C4B 1.38(2) . ?
C3B H3B 0.9500 . ?
C4B C5B 1.43(2) . ?
C4B H4B 0.9500 . ?
C5B C6B 1.440(14) . ?
C5B H5B 0.9500 . ?
C6B C7B 1.41(2) . ?
C6B H6B 0.9500 . ?
C7B C8 1.435(16) . ?
C8 N1 1.470(6) . ?
C8 H8A 0.9900 . ?
C8 H8B 0.9900 . ?
C9 N1 1.269(6) . ?
C9 C10 1.468(6) . ?
C9 H9 0.9500 . ?
C10 N2 1.350(5) . ?
C10 C11 1.391(6) . ?
C11 C12 1.361(6) . ?
C11 H11 0.9500 . ?
C12 C13 1.409(5) . ?
C12 H12 0.9500 . ?
C13 C21 1.408(6) . ?
C13 C14 1.446(6) . ?
C14 C15 1.407(6) . ?
C14 C18 1.424(5) . ?
C15 C16 1.373(7) . ?
C15 H15 0.9500 . ?
C16 C17 1.395(6) . ?
C16 H16 0.9500 . ?
C17 N3 1.336(5) . ?
C17 C22 1.471(6) . ?
C18 N3 1.354(5) . ?
C18 C19 1.426(6) . ?
C19 C20 1.347(6) . ?
C19 H19 0.9500 . ?
C20 C21 1.437(5) . ?
C20 H20 0.9500 . ?
C21 N2 1.350(5) . ?
C22 N4 1.280(6) . ?
C22 H22 0.9500 . ?
C23 N4 1.461(6) . ?
C23 C24 1.515(7) . ?
C23 H23A 0.9900 . ?
C23 H23B 0.9900 . ?
C24 C25 1.373(9) . ?
C24 C29 1.414(9) . ?
C25 C26 1.400(8) . ?
C25 H25 0.9500 . ?
C26 C27 1.390(9) . ?
C26 H26 0.9500 . ?
C27 C28 1.401(9) . ?
C27 H27 0.9500 . ?
C28 C29 1.386(8) . ?
C28 H28 0.9500 . ?
C29 O2 1.380(7) . ?
C30 O2 1.447(8) . ?
C30 H30A 0.9800 . ?
C30 H30B 0.9800 . ?
C30 H30C 0.9800 . ?
C31 O3 1.425(6) . ?
C31 H31A 0.9800 . ?
C31 H31B 0.9800 . ?
C31 H31C 0.9800 . ?
C32 O3 1.372(5) . ?
C32 C37 1.392(6) . ?
C32 C33 1.400(6) . ?
C33 C34 1.382(7) . ?
C33 H33 0.9500 . ?
C34 C35 1.357(7) . ?
C34 H34 0.9500 . ?
C35 C36 1.405(6) . ?
C35 H35 0.9500 . ?
C36 C37 1.375(6) . ?
C36 H36 0.9500 . ?
C37 C38 1.521(5) . ?
C38 N5 1.466(5) . ?
C38 H38A 0.9900 . ?
C38 H38B 0.9900 . ?
C39 N5 1.275(5) . ?
C39 C40 1.471(5) . ?
C39 H39 0.9500 . ?
C40 N6 1.328(5) . ?
C40 C41 1.395(6) . ?
C41 C42 1.364(6) . ?
C41 H41 0.9500 . ?
C42 C43 1.401(6) . ?
C42 H42 0.9500 . ?
C43 C51 1.408(5) . ?
C43 C44 1.457(5) . ?
C44 C45 1.401(6) . ?
C44 C48 1.405(6) . ?
C45 C46 1.369(6) . ?
C45 H45 0.9500 . ?
C46 C47 1.387(6) . ?
C46 H46 0.9500 . ?
C47 N7 1.344(5) . ?
C47 C52 1.467(6) . ?
C48 N7 1.356(5) . ?
C48 C49 1.426(5) . ?
C49 C50 1.356(6) . ?
C49 H49 0.9500 . ?
C50 C51 1.420(6) . ?
C50 H50 0.9500 . ?
C51 N6 1.356(5) . ?
C52 N8 1.268(5) . ?
C52 H52 0.9500 . ?
C53 N8 1.472(5) . ?
C53 C54 1.518(6) . ?
C53 H53A 0.9900 . ?
C53 H53B 0.9900 . ?
C54 C55 1.376(7) . ?
C54 C59 1.390(7) . ?
C55 C56 1.401(7) . ?
C55 H55 0.9500 . ?
C56 C57 1.360(9) . ?
C56 H56 0.9500 . ?
C57 C58 1.361(8) . ?
C57 H57 0.9500 . ?
C58 C59 1.410(7) . ?
C58 H58 0.9500 . ?
C59 O4 1.343(6) . ?
C60 O4 1.428(6) . ?
C60 H60A 0.9800 . ?
C60 H60B 0.9800 . ?
C60 H60C 0.9800 . ?
C61 C62 1.371(8) . ?
C61 C66 1.385(8) . ?
C61 B1 1.632(8) . ?
C62 C63 1.422(8) . ?
C62 H62 0.9500 . ?
C63 C64 1.372(9) . ?
C63 H63 0.9500 . ?
C64 C65 1.346(9) . ?
C64 H64 0.9500 . ?
C65 C66 1.358(8) . ?
C65 H65 0.9500 . ?
C66 H66 0.9500 . ?
C67 C72 1.382(7) . ?
C67 C68 1.397(8) . ?
C67 B1 1.653(8) . ?
C68 C69 1.377(8) . ?
C68 H68 0.9500 . ?
C69 C70 1.365(8) . ?
C69 H69 0.9500 . ?
C70 C71 1.367(8) . ?
C70 H70 0.9500 . ?
C71 C72 1.420(8) . ?
C71 H71 0.9500 . ?
C72 H72 0.9500 . ?
C73 C78 1.387(8) . ?
C73 C74 1.393(7) . ?
C73 B1 1.635(8) . ?
C74 C75 1.367(9) . ?
C74 H74 0.9500 . ?
C75 C76 1.378(10) . ?
C75 H75 0.9500 . ?
C76 C77 1.408(10) . ?
C76 H76 0.9500 . ?
C77 C78 1.390(8) . ?
C77 H77 0.9500 . ?
C78 H78 0.9500 . ?
C79 C80 1.383(8) . ?
C79 C84 1.385(8) . ?
C79 B1 1.679(8) . ?
C80 C81 1.403(8) . ?
C80 H80 0.9500 . ?
C81 C82 1.338(10) . ?
C81 H81 0.9500 . ?
C82 C83 1.370(10) . ?
C82 H82 0.9500 . ?
C83 C84 1.405(8) . ?
C83 H83 0.9500 . ?
C84 H84 0.9500 . ?
C85 C90 1.381(7) . ?
C85 C86 1.408(6) . ?
C85 B2 1.640(7) . ?
C86 C87 1.371(8) . ?
C86 H86 0.9500 . ?
C87 C88 1.365(10) . ?
C87 H87 0.9500 . ?
C88 C89 1.404(9) . ?
C88 H88 0.9500 . ?
C89 C90 1.401(7) . ?
C89 H89 0.9500 . ?
C90 H90 0.9500 . ?
C91 C92 1.395(6) . ?
C91 C96 1.399(6) . ?
C91 B2 1.644(6) . ?
C92 C93 1.387(6) . ?
C92 H92 0.9500 . ?
C93 C94 1.381(6) . ?
C93 H93 0.9500 . ?
C94 C95 1.379(6) . ?
C94 H94 0.9500 . ?
C95 C96 1.389(6) . ?
C95 H95 0.9500 . ?
C96 H96 0.9500 . ?
C97 C98 1.381(12) . ?
C97 C102 1.399(11) . ?
C97 B2 1.671(10) . ?
C98 C99 1.383(10) . ?
C98 H98 0.9500 . ?
C99 C100 1.399(13) . ?
C99 H99 0.9500 . ?
C100 C101 1.384(11) . ?
C100 H100 0.9500 . ?
C101 C102 1.400(10) . ?
C101 H101 0.9500 . ?
C102 H102 0.9500 . ?
C97B C202 1.370(17) . ?
C97B C98B 1.445(18) . ?
C97B B2 1.646(15) . ?
C98B C99B 1.403(14) . ?
C98B H98B 0.9500 . ?
C99B C200 1.421(17) . ?
C99B H99B 0.9500 . ?
C200 C201 1.32(2) . ?
C200 H200 0.9500 . ?
C201 C202 1.398(16) . ?
C201 H201 0.9500 . ?
C202 H202 0.9500 . ?
C103 C108 1.397(6) . ?
C103 C104 1.405(6) . ?
C103 B2 1.636(7) . ?
C104 C105 1.388(7) . ?
C104 H104 0.9500 . ?
C105 C106 1.377(7) . ?
C105 H105 0.9500 . ?
C106 C107 1.382(7) . ?
C106 H106 0.9500 . ?
C107 C108 1.388(7) . ?
C107 H107 0.9500 . ?
C108 H108 0.9500 . ?
C109 C110 1.428(15) . ?
C109 C114 1.474(15) . ?
C109 H109 0.9500 . ?
C110 C111 1.400(14) . ?
C110 H110 0.9500 . ?
C111 C112 1.493(12) . ?
C111 H111 0.9500 . ?
C112 C113 1.415(15) . ?
C112 H112 0.9500 . ?
C113 C114 1.330(14) . ?
C113 H113 0.9500 . ?
C114 H114 0.9500 . ?
C115 C120 1.393(16) . ?
C115 C116 1.431(16) . ?
C115 H115 0.9500 . ?
C116 C117 1.321(13) . ?
C116 H116 0.9500 . ?
C117 C118 1.365(14) . ?
C117 H117 0.9500 . ?
C118 C119 1.409(14) . ?
C118 H118 0.9500 . ?
C119 C120 1.395(14) . ?
C119 H119 0.9500 . ?
C120 H120 0.9500 . ?
C121 C126 1.369(11) . ?
C121 C122 1.410(13) . ?
C121 H121 0.9500 . ?
C122 C123 1.386(13) . ?
C122 H122 0.9500 . ?
C123 C124 1.378(10) . ?
C123 H123 0.9500 . ?
C124 C125 1.399(10) . ?
C124 H124 0.9500 . ?
C125 C126 1.410(11) . ?
C125 H125 0.9500 . ?
C126 H126 0.9500 . ?
C127 C128 1.349(8) . ?
C127 C127 1.380(9) 2_656 ?
C127 H127 0.9500 . ?
C128 C129 1.366(8) . ?
C128 H128 0.9500 . ?
C129 C129 1.360(8) 2_656 ?
C129 H129 0.9500 . ?
N1 Cu1 2.013(3) . ?
N2 Cu1 2.037(3) . ?
N3 Cu2 2.040(3) . ?
N4 Cu2 2.001(4) . ?
N5 Cu1 1.994(3) . ?
N6 Cu1 2.058(3) . ?
N7 Cu2 2.035(3) 2_656 ?
N8 Cu2 2.004(3) 2_656 ?
Cu2 N8 2.004(3) 2_656 ?
Cu2 N7 2.035(3) 2_656 ?

loop_
_geom_torsion_atom_site_label_1
_geom_torsion_atom_site_label_2
_geom_torsion_atom_site_label_3
_geom_torsion_atom_site_label_4
_geom_torsion
_geom_torsion_site_symmetry_1
_geom_torsion_site_symmetry_2
_geom_torsion_site_symmetry_3
_geom_torsion_site_symmetry_4
_geom_torsion_publ_flag
O1 C2 C3 C4 -179.9(18) . . . . ?
C7 C2 C3 C4 0.0 . . . . ?
C2 C3 C4 C5 0.0 . . . . ?
C3 C4 C5 C6 0.0 . . . . ?
C4 C5 C6 C7 0.0 . . . . ?
C5 C6 C7 C2 0.0 . . . . ?
C5 C6 C7 C8 -175.9(10) . . . . ?
O1 C2 C7 C6 179.9(18) . . . . ?
C3 C2 C7 C6 0.0 . . . . ?
O1 C2 C7 C8 -4.0(17) . . . . ?
C3 C2 C7 C8 176.1(9) . . . . ?
O1B C2B C3B C4B 179(3) . . . . ?
C7B C2B C3B C4B -2(2) . . . . ?
C2B C3B C4B C5B 2(2) . . . . ?
C3B C4B C5B C6B 0(2) . . . . ?
C4B C5B C6B C7B -1.2(19) . . . . ?
C5B C6B C7B C8 -174.4(13) . . . . ?
C5B C6B C7B C2B 1(2) . . . . ?
O1B C2B C7B C6B 180(2) . . . . ?
C3B C2B C7B C6B 0(2) . . . . ?
O1B C2B C7B C8 -5(3) . . . . ?
C3B C2B C7B C8 175.6(16) . . . . ?
C6B C7B C8 N1 96.1(14) . . . . ?
C2B C7B C8 N1 -79.3(15) . . . . ?
C6 C7 C8 N1 88.1(8) . . . . ?
C2 C7 C8 N1 -87.9(6) . . . . ?
N1 C9 C10 N2 -3.5(5) . . . . ?
N1 C9 C10 C11 174.4(4) . . . . ?
N2 C10 C11 C12 4.0(6) . . . . ?
C9 C10 C11 C12 -173.7(4) . . . . ?
C10 C11 C12 C13 -2.3(6) . . . . ?
C11 C12 C13 C21 -0.6(6) . . . . ?
C11 C12 C13 C14 177.4(4) . . . . ?
C21 C13 C14 C15 174.8(4) . . . . ?
C12 C13 C14 C15 -3.1(7) . . . . ?
C21 C13 C14 C18 -3.8(6) . . . . ?
C12 C13 C14 C18 178.3(4) . . . . ?
C18 C14 C15 C16 -1.3(7) . . . . ?
C13 C14 C15 C16 -180.0(4) . . . . ?
C14 C15 C16 C17 -1.6(7) . . . . ?
C15 C16 C17 N3 3.1(7) . . . . ?
C15 C16 C17 C22 -175.8(4) . . . . ?
C15 C14 C18 N3 3.0(6) . . . . ?
C13 C14 C18 N3 -178.2(4) . . . . ?
C15 C14 C18 C19 -176.8(4) . . . . ?
C13 C14 C18 C19 2.0(6) . . . . ?
N3 C18 C19 C20 -179.7(3) . . . . ?
C14 C18 C19 C20 0.2(6) . . . . ?
C18 C19 C20 C21 -0.4(6) . . . . ?
C12 C13 C21 N2 2.1(6) . . . . ?
C14 C13 C21 N2 -176.0(3) . . . . ?
C12 C13 C21 C20 -178.3(4) . . . . ?
C14 C13 C21 C20 3.6(5) . . . . ?
C19 C20 C21 N2 178.1(3) . . . . ?
C19 C20 C21 C13 -1.6(5) . . . . ?
N3 C17 C22 N4 -7.3(6) . . . . ?
C16 C17 C22 N4 171.7(4) . . . . ?
N4 C23 C24 C25 -19.9(9) . . . . ?
N4 C23 C24 C29 158.3(6) . . . . ?
C29 C24 C25 C26 2.7(11) . . . . ?
C23 C24 C25 C26 -179.2(6) . . . . ?
C24 C25 C26 C27 -2.3(11) . . . . ?
C25 C26 C27 C28 -1.2(11) . . . . ?
C26 C27 C28 C29 4.0(11) . . . . ?
C27 C28 C29 O2 178.0(7) . . . . ?
C27 C28 C29 C24 -3.5(11) . . . . ?
C25 C24 C29 O2 178.8(6) . . . . ?
C23 C24 C29 O2 0.6(10) . . . . ?
C25 C24 C29 C28 0.3(11) . . . . ?
C23 C24 C29 C28 -177.9(6) . . . . ?
O3 C32 C33 C34 179.9(4) . . . . ?
C37 C32 C33 C34 -0.2(6) . . . . ?
C32 C33 C34 C35 -0.5(6) . . . . ?
C33 C34 C35 C36 0.5(7) . . . . ?
C34 C35 C36 C37 0.1(7) . . . . ?
C35 C36 C37 C32 -0.8(6) . . . . ?
C35 C36 C37 C38 -179.3(4) . . . . ?
O3 C32 C37 C36 -179.2(3) . . . . ?
C33 C32 C37 C36 0.8(6) . . . . ?
O3 C32 C37 C38 -0.8(5) . . . . ?
C33 C32 C37 C38 179.3(3) . . . . ?
C36 C37 C38 N5 82.3(4) . . . . ?
C32 C37 C38 N5 -96.1(4) . . . . ?
N5 C39 C40 N6 1.0(5) . . . . ?
N5 C39 C40 C41 -178.1(4) . . . . ?
N6 C40 C41 C42 1.1(7) . . . . ?
C39 C40 C41 C42 -180.0(4) . . . . ?
C40 C41 C42 C43 0.0(7) . . . . ?
C41 C42 C43 C51 -0.5(7) . . . . ?
C41 C42 C43 C44 179.3(4) . . . . ?
C42 C43 C44 C45 -0.2(7) . . . . ?
C51 C43 C44 C45 179.6(4) . . . . ?
C42 C43 C44 C48 -179.4(4) . . . . ?
C51 C43 C44 C48 0.4(6) . . . . ?
C48 C44 C45 C46 -0.5(7) . . . . ?
C43 C44 C45 C46 -179.7(5) . . . . ?
C44 C45 C46 C47 1.4(8) . . . . ?
C45 C46 C47 N7 -1.0(7) . . . . ?
C45 C46 C47 C52 178.9(5) . . . . ?
C45 C44 C48 N7 -0.8(6) . . . . ?
C43 C44 C48 N7 178.4(4) . . . . ?
C45 C44 C48 C49 180.0(4) . . . . ?
C43 C44 C48 C49 -0.8(6) . . . . ?
N7 C48 C49 C50 -179.0(4) . . . . ?
C44 C48 C49 C50 0.3(7) . . . . ?
C48 C49 C50 C51 0.7(7) . . . . ?
C42 C43 C51 N6 -0.1(6) . . . . ?
C44 C43 C51 N6 -179.9(4) . . . . ?
C42 C43 C51 C50 -179.6(4) . . . . ?
C44 C43 C51 C50 0.6(6) . . . . ?
C49 C50 C51 N6 179.3(4) . . . . ?
C49 C50 C51 C43 -1.1(7) . . . . ?
N7 C47 C52 N8 -0.1(6) . . . . ?
C46 C47 C52 N8 179.9(4) . . . . ?
N8 C53 C54 C55 90.6(4) . . . . ?
N8 C53 C54 C59 -86.4(5) . . . . ?
C59 C54 C55 C56 -0.2(6) . . . . ?
C53 C54 C55 C56 -177.3(4) . . . . ?
C54 C55 C56 C57 0.0(7) . . . . ?
C55 C56 C57 C58 -0.9(8) . . . . ?
C56 C57 C58 C59 1.8(8) . . . . ?
C55 C54 C59 O4 -179.3(4) . . . . ?
C53 C54 C59 O4 -2.3(6) . . . . ?
C55 C54 C59 C58 1.1(7) . . . . ?
C53 C54 C59 C58 178.2(4) . . . . ?
C57 C58 C59 O4 178.6(5) . . . . ?
C57 C58 C59 C54 -2.0(7) . . . . ?
C66 C61 C62 C63 1.7(7) . . . . ?
B1 C61 C62 C63 171.6(5) . . . . ?
C61 C62 C63 C64 -0.5(8) . . . . ?
C62 C63 C64 C65 -0.8(9) . . . . ?
C63 C64 C65 C66 0.8(9) . . . . ?
C64 C65 C66 C61 0.5(9) . . . . ?
C62 C61 C66 C65 -1.7(8) . . . . ?
B1 C61 C66 C65 -171.9(5) . . . . ?
C72 C67 C68 C69 1.9(8) . . . . ?
B1 C67 C68 C69 174.9(5) . . . . ?
C67 C68 C69 C70 -2.4(9) . . . . ?
C68 C69 C70 C71 1.3(9) . . . . ?
C69 C70 C71 C72 0.2(8) . . . . ?
C68 C67 C72 C71 -0.3(7) . . . . ?
B1 C67 C72 C71 -173.3(5) . . . . ?
C70 C71 C72 C67 -0.7(8) . . . . ?
C78 C73 C74 C75 -1.4(9) . . . . ?
B1 C73 C74 C75 -174.2(6) . . . . ?
C73 C74 C75 C76 -0.7(11) . . . . ?
C74 C75 C76 C77 1.8(11) . . . . ?
C75 C76 C77 C78 -0.8(10) . . . . ?
C74 C73 C78 C77 2.4(8) . . . . ?
B1 C73 C78 C77 175.0(5) . . . . ?
C76 C77 C78 C73 -1.4(9) . . . . ?
C84 C79 C80 C81 0.0(8) . . . . ?
B1 C79 C80 C81 176.6(5) . . . . ?
C79 C80 C81 C82 -0.4(10) . . . . ?
C80 C81 C82 C83 0.3(10) . . . . ?
C81 C82 C83 C84 0.2(10) . . . . ?
C80 C79 C84 C83 0.4(8) . . . . ?
B1 C79 C84 C83 -176.1(5) . . . . ?
C82 C83 C84 C79 -0.5(9) . . . . ?
C90 C85 C86 C87 -0.7(8) . . . . ?
B2 C85 C86 C87 172.3(5) . . . . ?
C85 C86 C87 C88 0.8(10) . . . . ?
C86 C87 C88 C89 -0.4(10) . . . . ?
C87 C88 C89 C90 0.0(9) . . . . ?
C86 C85 C90 C89 0.3(7) . . . . ?
B2 C85 C90 C89 -172.4(4) . . . . ?
C88 C89 C90 C85 0.0(7) . . . . ?
C96 C91 C92 C93 -0.7(5) . . . . ?
B2 C91 C92 C93 -174.2(4) . . . . ?
C91 C92 C93 C94 -0.8(6) . . . . ?
C92 C93 C94 C95 1.5(6) . . . . ?
C93 C94 C95 C96 -0.6(6) . . . . ?
C94 C95 C96 C91 -1.0(6) . . . . ?
C92 C91 C96 C95 1.7(5) . . . . ?
B2 C91 C96 C95 175.1(4) . . . . ?
C102 C97 C98 C99 0.9(11) . . . . ?
B2 C97 C98 C99 171.8(7) . . . . ?
C97 C98 C99 C100 0.5(12) . . . . ?
C98 C99 C100 C101 -0.8(11) . . . . ?
C99 C100 C101 C102 -0.3(11) . . . . ?
C98 C97 C102 C101 -2.0(11) . . . . ?
B2 C97 C102 C101 -172.9(6) . . . . ?
C100 C101 C102 C97 1.8(11) . . . . ?
C202 C97B C98B C99B -0.8(16) . . . . ?
B2 C97B C98B C99B 172.7(9) . . . . ?
C97B C98B C99B C200 0.4(16) . . . . ?
C98B C99B C200 C201 1.1(16) . . . . ?
C99B C200 C201 C202 -2.2(18) . . . . ?
C98B C97B C202 C201 -0.2(17) . . . . ?
B2 C97B C202 C201 -174.0(10) . . . . ?
C200 C201 C202 C97B 1.8(19) . . . . ?
C108 C103 C104 C105 -0.9(6) . . . . ?
B2 C103 C104 C105 -175.5(4) . . . . ?
C103 C104 C105 C106 -0.6(8) . . . . ?
C104 C105 C106 C107 1.3(8) . . . . ?
C105 C106 C107 C108 -0.5(8) . . . . ?
C106 C107 C108 C103 -1.0(7) . . . . ?
C104 C103 C108 C107 1.7(6) . . . . ?
B2 C103 C108 C107 176.4(4) . . . . ?
C114 C109 C110 C111 6(2) . . . . ?
C109 C110 C111 C112 1(2) . . . . ?
C110 C111 C112 C113 -4(2) . . . . ?
C111 C112 C113 C114 0(2) . . . . ?
C112 C113 C114 C109 8(2) . . . . ?
C110 C109 C114 C113 -11(2) . . . . ?
C120 C115 C116 C117 -0.9(15) . . . . ?
C115 C116 C117 C118 0.9(15) . . . . ?
C116 C117 C118 C119 -1.6(15) . . . . ?
C117 C118 C119 C120 2.4(15) . . . . ?
C116 C115 C120 C119 1.9(17) . . . . ?
C118 C119 C120 C115 -2.7(17) . . . . ?
C126 C121 C122 C123 2.3(11) . . . . ?
C121 C122 C123 C124 -1.2(12) . . . . ?
C122 C123 C124 C125 -0.5(11) . . . . ?
C123 C124 C125 C126 1.1(10) . . . . ?
C122 C121 C126 C125 -1.6(10) . . . . ?
C124 C125 C126 C121 0.0(10) . . . . ?
C127 C127 C128 C129 -5(2) 2_656 . . . ?
C127 C128 C129 C129 3(2) . . . 2_656 ?
C10 C9 N1 C8 -174.6(3) . . . . ?
C10 C9 N1 Cu1 4.0(5) . . . . ?
C7B C8 N1 C9 110.9(11) . . . . ?
C7 C8 N1 C9 105.0(6) . . . . ?
C7B C8 N1 Cu1 -67.5(10) . . . . ?
C7 C8 N1 Cu1 -73.4(6) . . . . ?
C13 C21 N2 C10 -0.5(5) . . . . ?
C20 C21 N2 C10 179.8(3) . . . . ?
C13 C21 N2 Cu1 172.6(3) . . . . ?
C20 C21 N2 Cu1 -7.1(5) . . . . ?
C11 C10 N2 C21 -2.6(5) . . . . ?
C9 C10 N2 C21 175.4(3) . . . . ?
C11 C10 N2 Cu1 -176.8(3) . . . . ?
C9 C10 N2 Cu1 1.1(4) . . . . ?
C16 C17 N3 C18 -1.4(6) . . . . ?
C22 C17 N3 C18 177.6(4) . . . . ?
C16 C17 N3 Cu2 -173.3(4) . . . . ?
C22 C17 N3 Cu2 5.7(5) . . . . ?
C14 C18 N3 C17 -1.7(6) . . . . ?
C19 C18 N3 C17 178.1(4) . . . . ?
C14 C18 N3 Cu2 168.7(3) . . . . ?
C19 C18 N3 Cu2 -11.5(5) . . . . ?
C17 C22 N4 C23 178.7(4) . . . . ?
C17 C22 N4 Cu2 4.9(5) . . . . ?
C24 C23 N4 C22 121.5(5) . . . . ?
C24 C23 N4 Cu2 -65.6(5) . . . . ?
C40 C39 N5 C38 178.5(3) . . . . ?
C40 C39 N5 Cu1 3.0(5) . . . . ?
C37 C38 N5 C39 -120.6(4) . . . . ?
C37 C38 N5 Cu1 54.4(4) . . . . ?
C41 C40 N6 C51 -1.6(6) . . . . ?
C39 C40 N6 C51 179.3(3) . . . . ?
C41 C40 N6 Cu1 174.9(3) . . . . ?
C39 C40 N6 Cu1 -4.2(4) . . . . ?
C43 C51 N6 C40 1.1(6) . . . . ?
C50 C51 N6 C40 -179.3(4) . . . . ?
C43 C51 N6 Cu1 -174.7(3) . . . . ?
C50 C51 N6 Cu1 4.9(6) . . . . ?
C46 C47 N7 C48 -0.3(6) . . . . ?
C52 C47 N7 C48 179.8(4) . . . . ?
C46 C47 N7 Cu2 180.0(4) . . . 2_656 ?
C52 C47 N7 Cu2 0.0(4) . . . 2_656 ?
C44 C48 N7 C47 1.2(6) . . . . ?
C49 C48 N7 C47 -179.5(4) . . . . ?
C44 C48 N7 Cu2 -179.1(3) . . . 2_656 ?
C49 C48 N7 Cu2 0.2(6) . . . 2_656 ?
C47 C52 N8 C53 179.1(4) . . . . ?
C47 C52 N8 Cu2 0.2(5) . . . 2_656 ?
C54 C53 N8 C52 -114.6(4) . . . . ?
C54 C53 N8 Cu2 64.2(5) . . . 2_656 ?
C3 C2 O1 C1 18(4) . . . . ?
C7 C2 O1 C1 -162(2) . . . . ?
C3B C2B O1B C1B 5(4) . . . . ?
C7B C2B O1B C1B -174(2) . . . . ?
C28 C29 O2 C30 3.9(11) . . . . ?
C24 C29 O2 C30 -174.6(7) . . . . ?
C37 C32 O3 C31 179.8(4) . . . . ?
C33 C32 O3 C31 -0.2(6) . . . . ?
C54 C59 O4 C60 179.9(4) . . . . ?
C58 C59 O4 C60 -0.6(7) . . . . ?
C62 C61 B1 C73 34.4(7) . . . . ?
C66 C61 B1 C73 -156.2(5) . . . . ?
C62 C61 B1 C67 -89.4(6) . . . . ?
C66 C61 B1 C67 80.0(6) . . . . ?
C62 C61 B1 C79 154.2(5) . . . . ?
C66 C61 B1 C79 -36.3(6) . . . . ?
C78 C73 B1 C61 32.5(7) . . . . ?
C74 C73 B1 C61 -155.3(5) . . . . ?
C78 C73 B1 C67 148.2(5) . . . . ?
C74 C73 B1 C67 -39.6(7) . . . . ?
C78 C73 B1 C79 -91.6(6) . . . . ?
C74 C73 B1 C79 80.6(6) . . . . ?
C72 C67 B1 C61 87.2(6) . . . . ?
C68 C67 B1 C61 -85.3(6) . . . . ?
C72 C67 B1 C73 -36.2(7) . . . . ?
C68 C67 B1 C73 151.3(5) . . . . ?
C72 C67 B1 C79 -153.9(5) . . . . ?
C68 C67 B1 C79 33.6(6) . . . . ?
C80 C79 B1 C61 149.2(5) . . . . ?
C84 C79 B1 C61 -34.4(7) . . . . ?
C80 C79 B1 C73 -85.6(6) . . . . ?
C84 C79 B1 C73 90.7(6) . . . . ?
C80 C79 B1 C67 38.2(7) . . . . ?
C84 C79 B1 C67 -145.4(5) . . . . ?
C108 C103 B2 C85 -85.2(4) . . . . ?
C104 C103 B2 C85 89.0(5) . . . . ?
C108 C103 B2 C91 38.1(5) . . . . ?
C104 C103 B2 C91 -147.7(4) . . . . ?
C108 C103 B2 C97B 160.4(6) . . . . ?
C104 C103 B2 C97B -25.3(8) . . . . ?
C108 C103 B2 C97 149.0(4) . . . . ?
C104 C103 B2 C97 -36.8(6) . . . . ?
C90 C85 B2 C103 92.6(5) . . . . ?
C86 C85 B2 C103 -79.8(5) . . . . ?
C90 C85 B2 C91 -30.0(6) . . . . ?
C86 C85 B2 C91 157.6(4) . . . . ?
C90 C85 B2 C97B -141.3(6) . . . . ?
C86 C85 B2 C97B 46.2(7) . . . . ?
C90 C85 B2 C97 -149.8(5) . . . . ?
C86 C85 B2 C97 37.8(7) . . . . ?
C92 C91 B2 C103 -161.3(3) . . . . ?
C96 C91 B2 C103 25.7(5) . . . . ?
C92 C91 B2 C85 -43.7(5) . . . . ?
C96 C91 B2 C85 143.3(4) . . . . ?
C92 C91 B2 C97B 67.4(6) . . . . ?
C96 C91 B2 C97B -105.6(6) . . . . ?
C92 C91 B2 C97 85.1(5) . . . . ?
C96 C91 B2 C97 -87.9(5) . . . . ?
C202 C97B B2 C103 -39.9(13) . . . . ?
C98B C97B B2 C103 147.0(9) . . . . ?
C202 C97B B2 C85 -154.5(10) . . . . ?
C98B C97B B2 C85 32.4(12) . . . . ?
C202 C97B B2 C91 86.8(11) . . . . ?
C98B C97B B2 C91 -86.3(11) . . . . ?
C98 C97 B2 C103 151.7(7) . . . . ?
C102 C97 B2 C103 -37.9(8) . . . . ?
C98 C97 B2 C85 35.5(9) . . . . ?
C102 C97 B2 C85 -154.0(6) . . . . ?
C98 C97 B2 C91 -90.2(7) . . . . ?
C102 C97 B2 C91 80.3(8) . . . . ?

loop_
_platon_squeeze_void_nr
_platon_squeeze_void_average_x
_platon_squeeze_void_average_y
_platon_squeeze_void_average_z
_platon_squeeze_void_volume
_platon_squeeze_void_count_electrons
_platon_squeeze_void_content
1 0.000 0.727 0.250 214 46 ' '
2 0.000 0.273 0.750 213 46 ' '
3 0.178 0.372 0.038 10 0 ' '
4 0.178 0.628 0.538 10 0 ' '
5 0.322 0.872 0.462 10 0 ' '
6 0.322 0.128 0.962 10 0 ' '
7 0.500 0.227 0.250 214 46 ' '
8 0.500 0.773 0.750 213 46 ' '
9 0.678 0.872 0.038 10 0 ' '
10 0.678 0.128 0.538 10 0 ' '
11 0.822 0.372 0.462 10 0 ' '
12 0.822 0.628 0.962 10 0 ' '
